data_7101725
loop_
_publ_author_name
'Sa\~nudo, E Carolina'
'Muryn, Christopher A'
'Helliwell, Madeleine A'
'Timco, Grigore A'
'Wernsdorfer, Wolfgang'
'Winpenny, Richard E P'

_publ_section_title
;
 Al, Ga and In heterometallic wheels and their by-products.
;
_journal_issue 8
_journal_name_full 'Chemical communications (Cambridge, England)'
_journal_page_first 801
_journal_page_last 803
_journal_paper_doi 10.1039/b613877b
_journal_year 2007
_chemical_formula_sum 'C93 H168 F8 Ga7 N Ni O32'
_chemical_formula_weight 2511.03
_chemical_name_systematic
;
?
;
_space_group_IT_number 14
_symmetry_cell_setting monoclinic
_symmetry_space_group_name_Hall '-P 2ybc'
_symmetry_space_group_name_H-M 'P 1 21/c 1'
_atom_sites_solution_hydrogens geom
_atom_sites_solution_primary direct
_atom_sites_solution_secondary difmap
_audit_creation_method SHELXL-97
_cell_angle_alpha 90.00
_cell_angle_beta 102.172(9)
_cell_angle_gamma 90.00
_cell_formula_units_Z 4
_cell_length_a 25.041(2)
_cell_length_b 16.621(3)
_cell_length_c 31.514(4)
_cell_measurement_reflns_used 12536
_cell_measurement_temperature 100(2)
_cell_measurement_theta_max 31.9722
_cell_measurement_theta_min 2.5875
_cell_volume 12821(3)
_computing_cell_refinement
;
CrysAlis RED, Oxford Diffraction Ltd.,
Version 1.171.28cycle4 beta (release 11-11-2005 CrysAlis171 .NET)
(compiled Nov 11 2005,15:50:43)
;
_computing_data_collection
;
CrysAlis CCD, Oxford Diffraction Ltd.,
Version 1.171.28cycle4 beta (release 11-11-2005 CrysAlis171 .NET)
(compiled Nov 11 2005,15:50:43)
;
_computing_data_reduction
;
CrysAlis RED, Oxford Diffraction Ltd.,
Version 1.171.28cycle4 beta (release 11-11-2005 CrysAlis171 .NET)
(compiled Nov 11 2005,15:50:43)
;
_computing_molecular_graphics 'SHELXL-97 (Sheldrick, 1997)'
_computing_publication_material 'SHELXL-97 (Sheldrick, 1997)'
_computing_structure_refinement 'SHELXL-97 (Sheldrick, 1997)'
_computing_structure_solution 'SHELXS-97 (Sheldrick, 1990)'
_diffrn_ambient_temperature 100(2)
_diffrn_detector_area_resol_mean 8.3367
_diffrn_measured_fraction_theta_full 0.995
_diffrn_measured_fraction_theta_max 0.995
_diffrn_measurement_device_type 'Oxford Diffraction XCalibur 2'
_diffrn_measurement_method 'phi and omega'
_diffrn_radiation_monochromator graphite
_diffrn_radiation_source 'Enhance (Mo) X-ray Source'
_diffrn_radiation_type 'Mo K\a'
_diffrn_radiation_wavelength 0.7107
_diffrn_reflns_av_R_equivalents 0.0792
_diffrn_reflns_av_sigmaI/netI 0.0951
_diffrn_reflns_limit_h_max 27
_diffrn_reflns_limit_h_min -27
_diffrn_reflns_limit_k_max 15
_diffrn_reflns_limit_k_min -18
_diffrn_reflns_limit_l_max 34
_diffrn_reflns_limit_l_min -34
_diffrn_reflns_number 73436
_diffrn_reflns_theta_full 23.23
_diffrn_reflns_theta_max 23.23
_diffrn_reflns_theta_min 2.61
_exptl_absorpt_coefficient_mu 1.666
_exptl_absorpt_correction_T_max 0.8604
_exptl_absorpt_correction_T_min 0.6176
_exptl_absorpt_correction_type analytical
_exptl_absorpt_process_details
;
CrysAlis RED, Oxford Diffraction Ltd.,
Version 1.171.28cycle4 beta (release 11-11-2005 CrysAlis171 .NET)
(compiled Nov 11 2005,15:50:43)
Analytical numeric absorption correction using a multifaceted crystal
model based on expressions derived by R.C. Clark & J.S. Reid.
;
_exptl_crystal_colour Clear
_exptl_crystal_density_diffrn 1.301
_exptl_crystal_density_method 'not measured'
_exptl_crystal_description Prismatic
_exptl_crystal_F_000 5224
_exptl_crystal_size_max 0.32393
_exptl_crystal_size_mid 0.21029
_exptl_crystal_size_min 0.09306
_refine_diff_density_max 1.771
_refine_diff_density_min -0.606
_refine_diff_density_rms 0.120
_refine_ls_extinction_method none
_refine_ls_goodness_of_fit_ref 0.955
_refine_ls_hydrogen_treatment constr
_refine_ls_matrix_type full
_refine_ls_number_parameters 1660
_refine_ls_number_reflns 18276
_refine_ls_number_restraints 4478
_refine_ls_restrained_S_all 0.946
_refine_ls_R_factor_all 0.0942
_refine_ls_R_factor_gt 0.0493
_refine_ls_shift/su_max 0.001
_refine_ls_shift/su_mean 0.000
_refine_ls_structure_factor_coef Fsqd
_refine_ls_weighting_details 'calc w=1/[\s^2^(Fo^2^)+(0.0881P)^2^+0.0000P] where P=(Fo^2^+2Fc^2^)/3'
_refine_ls_weighting_scheme calc
_refine_ls_wR_factor_gt 0.1360
_refine_ls_wR_factor_ref 0.1491
_reflns_number_gt 10776
_reflns_number_total 18276
_reflns_threshold_expression >2sigma(I)
_cod_data_source_file b613877b.txt
_cod_data_source_block orepw345absc
_cod_depositor_comments
;
The following automatic conversions were performed:
'_symmetry_cell_setting' value 'Monoclinic' changed to 'monoclinic'
according to '/home/saulius/struct/CIF-dictionaries/cif_core.dic'
dictionary named 'cif_core.dic' version 2.4.1 from 2010-06-29.

Automatic conversion script
Id: cif_fix_enum 1527 2010-12-29 10:47:43Z saulius 
;
_cod_original_sg_symbol_H-M P2(1)/c
_cod_database_code 7101725

loop_
_symmetry_equiv_pos_as_xyz
'x, y, z'
'-x, y+1/2, -z+1/2'
'-x, -y, -z'
'x, -y-1/2, z-1/2'

loop_
_atom_site_label
_atom_site_type_symbol
_atom_site_fract_x
_atom_site_fract_y
_atom_site_fract_z
_atom_site_U_iso_or_equiv
_atom_site_adp_type
_atom_site_occupancy
_atom_site_symmetry_multiplicity
_atom_site_calc_flag
_atom_site_refinement_flags
_atom_site_disorder_assembly
_atom_site_disorder_group
Ga1 Ga 0.18792(3) 0.74044(4) 0.25907(2) 0.0312(2) Uani 0.875 1 d P . .
Ga2 Ga 0.14099(3) 0.82248(4) 0.15985(2) 0.02750(18) Uani 0.875 1 d P . .
Ga3 Ga 0.18449(3) 0.97373(4) 0.10451(2) 0.0338(2) Uani 0.875 1 d P . .
Ga4 Ga 0.24290(3) 1.15369(4) 0.13294(2) 0.03179(19) Uani 0.875 1 d P . .
Ga5 Ga 0.33270(3) 1.21735(4) 0.22149(2) 0.02917(19) Uani 0.875 1 d P . .
Ga6 Ga 0.34935(3) 1.15944(4) 0.32584(2) 0.03009(19) Uani 0.875 1 d P . .
Ga7 Ga 0.33824(3) 0.98277(4) 0.37606(2) 0.0343(2) Uani 0.875 1 d P . .
Ga8 Ga 0.25188(3) 0.82515(4) 0.35322(2) 0.03199(19) Uani 0.875 1 d P . .
Ni1 Ni 0.18792(3) 0.74044(4) 0.25907(2) 0.0312(2) Uani 0.125 1 d P . .
Ni2 Ni 0.14099(3) 0.82248(4) 0.15985(2) 0.02750(18) Uani 0.125 1 d P . .
Ni3 Ni 0.18449(3) 0.97373(4) 0.10451(2) 0.0338(2) Uani 0.125 1 d P . .
Ni4 Ni 0.24290(3) 1.15369(4) 0.13294(2) 0.03179(19) Uani 0.125 1 d P . .
Ni5 Ni 0.33270(3) 1.21735(4) 0.22149(2) 0.02917(19) Uani 0.125 1 d P . .
Ni6 Ni 0.34935(3) 1.15944(4) 0.32584(2) 0.03009(19) Uani 0.125 1 d P . .
Ni7 Ni 0.33824(3) 0.98277(4) 0.37606(2) 0.0343(2) Uani 0.125 1 d P . .
Ni8 Ni 0.25188(3) 0.82515(4) 0.35322(2) 0.03199(19) Uani 0.125 1 d P . .
F1 F 0.16818(13) 0.83394(19) 0.22079(10) 0.0324(8) Uani 1 1 d . . .
F2 F 0.19623(13) 0.90020(19) 0.15217(10) 0.0313(8) Uani 1 1 d . . .
F3 F 0.20491(13) 1.0585(2) 0.14604(10) 0.0352(9) Uani 1 1 d . . .
F4 F 0.29715(13) 1.13241(19) 0.18433(10) 0.0329(8) Uani 1 1 d . . .
F5 F 0.30738(13) 1.16193(19) 0.26764(10) 0.0312(8) Uani 1 1 d . . .
F6 F 0.34259(13) 1.04360(19) 0.32401(10) 0.0338(9) Uani 1 1 d . . .
F7 F 0.27194(13) 0.93593(19) 0.34311(10) 0.0318(8) Uani 1 1 d . . .
F8 F 0.24478(13) 0.80864(19) 0.29115(10) 0.0319(8) Uani 1 1 d . . .
O1 O 0.12888(17) 0.6739(2) 0.22491(14) 0.0365(11) Uani 1 1 d . . .
O2 O 0.08493(16) 0.7479(3) 0.16888(14) 0.0382(11) Uani 1 1 d . . .
O3 O 0.23866(16) 0.7052(2) 0.22258(13) 0.0313(10) Uani 1 1 d . . .
O4 O 0.19362(17) 0.7378(2) 0.15577(13) 0.0326(10) Uani 1 1 d . . .
O5 O 0.09109(16) 0.9120(2) 0.16171(13) 0.0341(11) Uani 1 1 d . A .
O6 O 0.10895(17) 0.9928(2) 0.10962(13) 0.0372(11) Uani 1 1 d . A .
O7 O 0.11348(17) 0.8097(2) 0.09720(14) 0.0350(11) Uani 1 1 d . B .
O8 O 0.16391(19) 0.8877(3) 0.06322(13) 0.0438(12) Uani 1 1 d . B .
O9 O 0.17086(19) 1.0474(3) 0.05516(13) 0.0463(13) Uani 1 1 d . C .
O10 O 0.18744(18) 1.1731(3) 0.08084(14) 0.0422(12) Uani 1 1 d . C .
O11 O 0.26062(18) 0.9610(3) 0.10059(14) 0.0424(12) Uani 1 1 d . . .
O12 O 0.28742(17) 1.0900(3) 0.10075(13) 0.0399(12) Uani 1 1 d . . .
O13 O 0.19977(16) 1.2164(3) 0.16641(13) 0.0346(11) Uani 1 1 d . . .
O14 O 0.26596(17) 1.2816(2) 0.21293(13) 0.0333(10) Uani 1 1 d . . .
O15 O 0.28101(18) 1.2488(2) 0.11928(13) 0.0372(11) Uani 1 1 d . D .
O16 O 0.35455(17) 1.2692(2) 0.17259(14) 0.0369(11) Uani 1 1 d . D .
O17 O 0.36849(16) 1.3026(2) 0.25893(14) 0.0354(11) Uani 1 1 d . . .
O18 O 0.35552(18) 1.2758(3) 0.32634(14) 0.0395(11) Uani 1 1 d . . .
O19 O 0.39885(17) 1.1531(2) 0.23222(14) 0.0355(11) Uani 1 1 d . . .
O20 O 0.41763(16) 1.1461(3) 0.30515(15) 0.0384(11) Uani 1 1 d . . .
O21 O 0.28207(17) 1.1686(2) 0.34718(13) 0.0354(11) Uani 1 1 d . E .
O22 O 0.29279(18) 1.0671(3) 0.39462(13) 0.0385(11) Uani 1 1 d . E .
O23 O 0.39450(19) 1.1607(3) 0.38408(14) 0.0470(13) Uani 1 1 d . F .
O24 O 0.40582(19) 1.0334(3) 0.40671(15) 0.0548(14) Uani 1 1 d . F .
O25 O 0.33460(19) 0.9243(3) 0.42950(13) 0.0425(12) Uani 1 1 d . G .
O26 O 0.26025(19) 0.8462(3) 0.41519(14) 0.0406(12) Uani 1 1 d . G .
O27 O 0.38069(17) 0.8978(3) 0.35648(15) 0.0408(12) Uani 1 1 d . . .
O28 O 0.32867(17) 0.7898(2) 0.36102(13) 0.0332(10) Uani 1 1 d . . .
O29 O 0.17547(18) 0.8607(2) 0.34474(14) 0.0359(11) Uani 1 1 d . . .
O30 O 0.13385(16) 0.7770(3) 0.29189(14) 0.0381(11) Uani 1 1 d . . .
O31 O 0.23191(17) 0.7136(3) 0.36313(14) 0.0356(11) Uani 1 1 d . . .
O32 O 0.20913(17) 0.6508(2) 0.29891(14) 0.0374(11) Uani 1 1 d . . .
C1 C 0.0893(3) 0.6886(4) 0.1942(2) 0.0352(15) Uani 1 1 d DU . .
C2 C 0.0434(3) 0.6275(4) 0.1847(2) 0.0515(18) Uani 1 1 d DU . .
C3 C 0.0564(4) 0.5735(5) 0.1485(3) 0.098(3) Uani 1 1 d DU . .
H3A H 0.0606 0.6063 0.1243 0.147 Uiso 1 1 calc R . .
H3B H 0.0271 0.5361 0.1393 0.147 Uiso 1 1 calc R . .
H3C H 0.0897 0.5446 0.1593 0.147 Uiso 1 1 calc R . .
C4 C -0.0099(3) 0.6684(5) 0.1680(3) 0.093(3) Uani 1 1 d DU . .
H4A H -0.0157 0.7088 0.1883 0.139 Uiso 1 1 calc R . .
H4B H -0.0389 0.6295 0.1644 0.139 Uiso 1 1 calc R . .
H4C H -0.0095 0.6931 0.1406 0.139 Uiso 1 1 calc R . .
C5 C 0.0428(4) 0.5769(5) 0.2239(3) 0.101(3) Uani 1 1 d DU . .
H5A H 0.0785 0.5549 0.2346 0.152 Uiso 1 1 calc R . .
H5B H 0.0170 0.5338 0.2161 0.152 Uiso 1 1 calc R . .
H5C H 0.0324 0.6094 0.2460 0.152 Uiso 1 1 calc R . .
C6 C 0.2318(3) 0.7033(4) 0.1822(2) 0.0307(14) Uani 1 1 d U . .
C7 C 0.2720(2) 0.6558(4) 0.16171(19) 0.0363(15) Uani 1 1 d DU . .
C8 C 0.3134(3) 0.6121(5) 0.1961(2) 0.058(2) Uani 1 1 d DU . .
H8A H 0.3319 0.6502 0.2170 0.086 Uiso 1 1 calc R . .
H8B H 0.3395 0.5853 0.1827 0.086 Uiso 1 1 calc R . .
H8C H 0.2949 0.5732 0.2104 0.086 Uiso 1 1 calc R . .
C9 C 0.3017(3) 0.7158(4) 0.1377(2) 0.063(2) Uani 1 1 d DU . .
H9A H 0.2757 0.7413 0.1149 0.094 Uiso 1 1 calc R . .
H9B H 0.3284 0.6878 0.1255 0.094 Uiso 1 1 calc R . .
H9C H 0.3195 0.7558 0.1578 0.094 Uiso 1 1 calc R . .
C10 C 0.2395(3) 0.5968(4) 0.1292(2) 0.059(2) Uani 1 1 d DU . .
H10A H 0.2195 0.5610 0.1440 0.088 Uiso 1 1 calc R . .
H10B H 0.2641 0.5663 0.1159 0.088 Uiso 1 1 calc R . .
H10C H 0.2145 0.6260 0.1073 0.088 Uiso 1 1 calc R . .
C11 C 0.0802(3) 0.9706(4) 0.1360(2) 0.0337(15) Uani 1 1 d U . .
C12 C 0.0299(10) 1.0211(12) 0.1371(7) 0.048(3) Uani 0.50 1 d PDU A 1
C13 C -0.0078(10) 1.0148(12) 0.0930(7) 0.070(5) Uani 0.50 1 d PDU A 1
H13A H 0.0135 1.0126 0.0710 0.105 Uiso 0.50 1 calc PR A 1
H13B H -0.0313 1.0609 0.0882 0.105 Uiso 0.50 1 calc PR A 1
H13C H -0.0294 0.9668 0.0918 0.105 Uiso 0.50 1 calc PR A 1
C14 C 0.0469(9) 1.1113(11) 0.1406(8) 0.084(5) Uani 0.50 1 d PDU A 1
H14A H 0.0790 1.1176 0.1632 0.126 Uiso 0.50 1 calc PR A 1
H14B H 0.0177 1.1428 0.1474 0.126 Uiso 0.50 1 calc PR A 1
H14C H 0.0544 1.1289 0.1135 0.126 Uiso 0.50 1 calc PR A 1
C15 C 0.0046(13) 1.0097(14) 0.1763(7) 0.069(5) Uani 0.50 1 d PDU A 1
H15A H 0.0053 0.9537 0.1838 0.104 Uiso 0.50 1 calc PR A 1
H15B H -0.0325 1.0284 0.1696 0.104 Uiso 0.50 1 calc PR A 1
H15C H 0.0250 1.0399 0.2003 0.104 Uiso 0.50 1 calc PR A 1
C12A C 0.0240(10) 1.0071(12) 0.1314(7) 0.045(3) Uani 0.50 1 d PDU A 2
C13A C -0.0107(9) 0.9736(11) 0.0893(7) 0.062(5) Uani 0.50 1 d PDU A 2
H13D H 0.0080 0.9815 0.0660 0.094 Uiso 0.50 1 calc PR A 2
H13E H -0.0452 1.0012 0.0827 0.094 Uiso 0.50 1 calc PR A 2
H13F H -0.0168 0.9172 0.0927 0.094 Uiso 0.50 1 calc PR A 2
C14A C 0.0280(9) 1.0978(11) 0.1250(7) 0.078(5) Uani 0.50 1 d PDU A 2
H14D H 0.0424 1.1229 0.1525 0.117 Uiso 0.50 1 calc PR A 2
H14E H -0.0076 1.1191 0.1131 0.117 Uiso 0.50 1 calc PR A 2
H14F H 0.0518 1.1084 0.1055 0.117 Uiso 0.50 1 calc PR A 2
C15A C -0.0024(12) 0.9812(13) 0.1681(7) 0.064(5) Uani 0.50 1 d PDU A 2
H15D H -0.0139 0.9262 0.1639 0.096 Uiso 0.50 1 calc PR A 2
H15E H -0.0335 1.0147 0.1685 0.096 Uiso 0.50 1 calc PR A 2
H15F H 0.0235 0.9863 0.1951 0.096 Uiso 0.50 1 calc PR A 2
C16 C 0.1300(3) 0.8316(4) 0.0639(2) 0.0381(16) Uani 1 1 d U . .
C17 C 0.1102(7) 0.7891(10) 0.0212(7) 0.050(3) Uani 0.50 1 d PDU B 1
C18 C 0.0742(7) 0.7184(10) 0.0256(6) 0.077(4) Uani 0.50 1 d PDU B 1
H18A H 0.0953 0.6782 0.0437 0.115 Uiso 0.50 1 calc PR B 1
H18B H 0.0597 0.6961 -0.0025 0.115 Uiso 0.50 1 calc PR B 1
H18C H 0.0448 0.7358 0.0386 0.115 Uiso 0.50 1 calc PR B 1
C19 C 0.1616(6) 0.7606(10) 0.0066(5) 0.077(4) Uani 0.50 1 d PDU B 1
H19A H 0.1852 0.8057 0.0055 0.116 Uiso 0.50 1 calc PR B 1
H19B H 0.1515 0.7368 -0.0217 0.116 Uiso 0.50 1 calc PR B 1
H19C H 0.1803 0.7215 0.0268 0.116 Uiso 0.50 1 calc PR B 1
C20 C 0.0803(6) 0.8492(8) -0.0119(4) 0.056(3) Uani 0.50 1 d PDU B 1
H20A H 0.0529 0.8765 -0.0001 0.084 Uiso 0.50 1 calc PR B 1
H20B H 0.0632 0.8212 -0.0379 0.084 Uiso 0.50 1 calc PR B 1
H20C H 0.1059 0.8877 -0.0186 0.084 Uiso 0.50 1 calc PR B 1
C17A C 0.1031(7) 0.7900(10) 0.0226(7) 0.049(3) Uani 0.50 1 d PDU B 2
C18A C 0.1111(7) 0.7003(8) 0.0275(5) 0.053(4) Uani 0.50 1 d PDU B 2
H18D H 0.1495 0.6885 0.0356 0.079 Uiso 0.50 1 calc PR B 2
H18E H 0.0958 0.6743 0.0005 0.079 Uiso 0.50 1 calc PR B 2
H18F H 0.0932 0.6809 0.0496 0.079 Uiso 0.50 1 calc PR B 2
C19A C 0.1252(7) 0.8237(9) -0.0151(4) 0.068(3) Uani 0.50 1 d PDU B 2
H19D H 0.1162 0.8798 -0.0186 0.102 Uiso 0.50 1 calc PR B 2
H19E H 0.1093 0.7953 -0.0412 0.102 Uiso 0.50 1 calc PR B 2
H19F H 0.1642 0.8174 -0.0092 0.102 Uiso 0.50 1 calc PR B 2
C20A C 0.0431(5) 0.8101(9) 0.0147(5) 0.066(4) Uani 0.50 1 d PDU B 2
H20D H 0.0258 0.7769 0.0328 0.099 Uiso 0.50 1 calc PR B 2
H20E H 0.0266 0.8006 -0.0152 0.099 Uiso 0.50 1 calc PR B 2
H20F H 0.0387 0.8657 0.0215 0.099 Uiso 0.50 1 calc PR B 2
C21 C 0.1675(3) 1.1233(5) 0.0514(2) 0.0461(18) Uani 1 1 d U . .
C22 C 0.1480(10) 1.1442(16) 0.0062(10) 0.054(3) Uani 0.292(12) 1 d PDU C 1
C23 C 0.1929(12) 1.1361(18) -0.0192(9) 0.065(5) Uani 0.292(12) 1 d PDU C 1
H23A H 0.2222 1.1723 -0.0076 0.098 Uiso 0.292(12) 1 calc PR C 1
H23B H 0.1785 1.1490 -0.0491 0.098 Uiso 0.292(12) 1 calc PR C 1
H23C H 0.2063 1.0818 -0.0170 0.098 Uiso 0.292(12) 1 calc PR C 1
C24 C 0.1292(16) 1.2300(17) 0.0090(17) 0.064(5) Uani 0.292(12) 1 d PDU C 1
H24A H 0.0910 1.2306 0.0096 0.095 Uiso 0.292(12) 1 calc PR C 1
H24B H 0.1350 1.2596 -0.0158 0.095 Uiso 0.292(12) 1 calc PR C 1
H24C H 0.1496 1.2545 0.0351 0.095 Uiso 0.292(12) 1 calc PR C 1
C25 C 0.1001(11) 1.0907(16) -0.0138(9) 0.071(5) Uani 0.292(12) 1 d PDU C 1
H25A H 0.1130 1.0372 -0.0171 0.106 Uiso 0.292(12) 1 calc PR C 1
H25B H 0.0828 1.1116 -0.0417 0.106 Uiso 0.292(12) 1 calc PR C 1
H25C H 0.0743 1.0895 0.0048 0.106 Uiso 0.292(12) 1 calc PR C 1
C22A C 0.1334(5) 1.1584(7) 0.0096(4) 0.057(3) Uani 0.708(12) 1 d PDU C 2
C23A C 0.1523(6) 1.1192(7) -0.0279(3) 0.067(3) Uani 0.708(12) 1 d PDU C 2
H23D H 0.1915 1.1204 -0.0227 0.100 Uiso 0.708(12) 1 calc PR C 2
H23E H 0.1374 1.1478 -0.0542 0.100 Uiso 0.708(12) 1 calc PR C 2
H23F H 0.1400 1.0643 -0.0307 0.100 Uiso 0.708(12) 1 calc PR C 2
C24A C 0.1396(7) 1.2495(6) 0.0071(6) 0.066(4) Uani 0.708(12) 1 d PDU C 2
H24D H 0.1777 1.2633 0.0140 0.098 Uiso 0.708(12) 1 calc PR C 2
H24E H 0.1214 1.2749 0.0275 0.098 Uiso 0.708(12) 1 calc PR C 2
H24F H 0.1237 1.2677 -0.0217 0.098 Uiso 0.708(12) 1 calc PR C 2
C25A C 0.0739(4) 1.1373(8) 0.0068(4) 0.075(4) Uani 0.708(12) 1 d PDU C 2
H25D H 0.0521 1.1604 -0.0190 0.112 Uiso 0.708(12) 1 calc PR C 2
H25E H 0.0623 1.1582 0.0318 0.112 Uiso 0.708(12) 1 calc PR C 2
H25F H 0.0697 1.0799 0.0059 0.112 Uiso 0.708(12) 1 calc PR C 2
C26 C 0.2919(3) 1.0156(5) 0.0938(2) 0.0436(17) Uani 1 1 d U . .
C27 C 0.3403(3) 0.9920(5) 0.0725(2) 0.065(2) Uani 1 1 d DU . .
C28 C 0.3491(4) 0.9023(5) 0.0741(4) 0.109(3) Uani 1 1 d DU . .
H28A H 0.3759 0.8885 0.0576 0.164 Uiso 1 1 calc R . .
H28B H 0.3153 0.8756 0.0621 0.164 Uiso 1 1 calc R . .
H28C H 0.3618 0.8857 0.1037 0.164 Uiso 1 1 calc R . .
C29 C 0.3927(3) 1.0343(5) 0.0951(3) 0.098(3) Uani 1 1 d DU . .
H29A H 0.4182 0.9952 0.1099 0.147 Uiso 1 1 calc R . .
H29B H 0.3845 1.0724 0.1157 0.147 Uiso 1 1 calc R . .
H29C H 0.4084 1.0619 0.0739 0.147 Uiso 1 1 calc R . .
C30 C 0.3250(5) 1.0200(7) 0.0256(3) 0.137(4) Uani 1 1 d DU . .
H30A H 0.3495 1.0619 0.0209 0.206 Uiso 1 1 calc R . .
H30B H 0.2882 1.0402 0.0196 0.206 Uiso 1 1 calc R . .
H30C H 0.3275 0.9756 0.0067 0.206 Uiso 1 1 calc R . .
C31 C 0.2171(3) 1.2709(4) 0.1944(2) 0.0351(15) Uani 1 1 d U . .
C32 C 0.1764(3) 1.3293(4) 0.2054(2) 0.0511(17) Uani 1 1 d DU . .
C33 C 0.1950(3) 1.4129(4) 0.1962(3) 0.090(3) Uani 1 1 d DU . .
H33A H 0.2319 1.4210 0.2117 0.134 Uiso 1 1 calc R . .
H33B H 0.1716 1.4520 0.2054 0.134 Uiso 1 1 calc R . .
H33C H 0.1932 1.4186 0.1656 0.134 Uiso 1 1 calc R . .
C34 C 0.1806(4) 1.3244(5) 0.2551(3) 0.091(3) Uani 1 1 d DU . .
H34A H 0.1716 1.2709 0.2627 0.136 Uiso 1 1 calc R . .
H34B H 0.1556 1.3620 0.2634 0.136 Uiso 1 1 calc R . .
H34C H 0.2171 1.3371 0.2699 0.136 Uiso 1 1 calc R . .
C35 C 0.1188(3) 1.3118(6) 0.1814(3) 0.100(3) Uani 1 1 d DU . .
H35A H 0.1173 1.3119 0.1508 0.151 Uiso 1 1 calc R . .
H35B H 0.0946 1.3523 0.1883 0.151 Uiso 1 1 calc R . .
H35C H 0.1077 1.2600 0.1900 0.151 Uiso 1 1 calc R . .
C36 C 0.3261(3) 1.2824(4) 0.1354(2) 0.0374(15) Uani 1 1 d U . .
C37 C 0.3468(4) 1.3437(7) 0.1063(4) 0.0426(19) Uani 0.749(17) 1 d PDU D 1
C38 C 0.2986(4) 1.3885(8) 0.0787(4) 0.059(3) Uani 0.749(17) 1 d PDU D 1
H38A H 0.2779 1.3523 0.0578 0.089 Uiso 0.749(17) 1 calc PR D 1
H38B H 0.3119 1.4322 0.0639 0.089 Uiso 0.749(17) 1 calc PR D 1
H38C H 0.2758 1.4093 0.0971 0.089 Uiso 0.749(17) 1 calc PR D 1
C39 C 0.3753(6) 1.2956(7) 0.0773(5) 0.071(3) Uani 0.749(17) 1 d PDU D 1
H39A H 0.4009 1.2594 0.0946 0.106 Uiso 0.749(17) 1 calc PR D 1
H39B H 0.3945 1.3314 0.0618 0.106 Uiso 0.749(17) 1 calc PR D 1
H39C H 0.3489 1.2653 0.0570 0.106 Uiso 0.749(17) 1 calc PR D 1
C40 C 0.3871(6) 1.4014(8) 0.1330(4) 0.064(3) Uani 0.749(17) 1 d PDU D 1
H40A H 0.3691 1.4320 0.1517 0.096 Uiso 0.749(17) 1 calc PR D 1
H40B H 0.4010 1.4373 0.1140 0.096 Uiso 0.749(17) 1 calc PR D 1
H40C H 0.4168 1.3716 0.1502 0.096 Uiso 0.749(17) 1 calc PR D 1
C37A C 0.3468(12) 1.342(2) 0.1078(10) 0.047(3) Uani 0.251(17) 1 d PDU D 2
C38A C 0.3086(13) 1.352(2) 0.0639(10) 0.053(5) Uani 0.251(17) 1 d PDU D 2
H38D H 0.3024 1.3003 0.0499 0.080 Uiso 0.251(17) 1 calc PR D 2
H38E H 0.3248 1.3875 0.0462 0.080 Uiso 0.251(17) 1 calc PR D 2
H38F H 0.2745 1.3738 0.0677 0.080 Uiso 0.251(17) 1 calc PR D 2
C39A C 0.4004(13) 1.307(2) 0.1013(13) 0.062(5) Uani 0.251(17) 1 d PDU D 2
H39D H 0.4135 1.2685 0.1237 0.094 Uiso 0.251(17) 1 calc PR D 2
H39E H 0.4267 1.3498 0.1029 0.094 Uiso 0.251(17) 1 calc PR D 2
H39F H 0.3950 1.2818 0.0735 0.094 Uiso 0.251(17) 1 calc PR D 2
C40A C 0.3552(17) 1.4215(18) 0.1319(10) 0.054(5) Uani 0.251(17) 1 d PDU D 2
H40D H 0.3204 1.4424 0.1350 0.082 Uiso 0.251(17) 1 calc PR D 2
H40E H 0.3724 1.4592 0.1160 0.082 Uiso 0.251(17) 1 calc PR D 2
H40F H 0.3780 1.4133 0.1602 0.082 Uiso 0.251(17) 1 calc PR D 2
C41 C 0.3703(3) 1.3209(4) 0.2980(2) 0.0368(16) Uani 1 1 d U . .
C42 C 0.3917(3) 1.4033(4) 0.3132(2) 0.0504(18) Uani 1 1 d DU . .
C43 C 0.4526(3) 1.3985(5) 0.3176(3) 0.089(3) Uani 1 1 d DU . .
H43A H 0.4668 1.3543 0.3363 0.133 Uiso 1 1 calc R . .
H43B H 0.4691 1.4477 0.3299 0.133 Uiso 1 1 calc R . .
H43C H 0.4609 1.3903 0.2895 0.133 Uiso 1 1 calc R . .
C44 C 0.3784(4) 1.4238(5) 0.3575(2) 0.095(3) Uani 1 1 d DU . .
H44A H 0.3400 1.4173 0.3559 0.142 Uiso 1 1 calc R . .
H44B H 0.3887 1.4785 0.3649 0.142 Uiso 1 1 calc R . .
H44C H 0.3984 1.3885 0.3793 0.142 Uiso 1 1 calc R . .
C45 C 0.3662(3) 1.4660(4) 0.2805(2) 0.055(2) Uani 1 1 d DU . .
H45A H 0.3741 1.4534 0.2527 0.082 Uiso 1 1 calc R . .
H45B H 0.3811 1.5180 0.2897 0.082 Uiso 1 1 calc R . .
H45C H 0.3274 1.4667 0.2782 0.082 Uiso 1 1 calc R . .
C46 C 0.4301(3) 1.1388(4) 0.2685(3) 0.0413(17) Uani 1 1 d U . .
C47 C 0.4881(3) 1.1134(4) 0.2688(3) 0.0579(19) Uani 1 1 d DU . .
C48 C 0.5237(3) 1.1862(5) 0.2856(3) 0.092(3) Uani 1 1 d DU . .
H48A H 0.5118 1.2319 0.2674 0.138 Uiso 1 1 calc R . .
H48B H 0.5611 1.1745 0.2851 0.138 Uiso 1 1 calc R . .
H48C H 0.5207 1.1980 0.3148 0.138 Uiso 1 1 calc R . .
C49 C 0.4940(3) 1.0926(5) 0.2225(3) 0.084(3) Uani 1 1 d DU . .
H49A H 0.4717 1.0468 0.2122 0.126 Uiso 1 1 calc R . .
H49B H 0.5315 1.0804 0.2227 0.126 Uiso 1 1 calc R . .
H49C H 0.4826 1.1377 0.2038 0.126 Uiso 1 1 calc R . .
C50 C 0.5033(3) 1.0412(5) 0.2981(3) 0.089(3) Uani 1 1 d DU . .
H50A H 0.4969 1.0531 0.3264 0.134 Uiso 1 1 calc R . .
H50B H 0.5412 1.0288 0.3004 0.134 Uiso 1 1 calc R . .
H50C H 0.4815 0.9959 0.2862 0.134 Uiso 1 1 calc R . .
C51 C 0.2711(3) 1.1313(4) 0.3797(2) 0.0403(16) Uani 1 1 d U . .
C52 C 0.2355(8) 1.1735(12) 0.4041(6) 0.052(3) Uani 0.50 1 d PDU E 1
C53 C 0.2701(7) 1.2070(11) 0.4456(5) 0.074(5) Uani 0.50 1 d PDU E 1
H53A H 0.2872 1.1635 0.4634 0.111 Uiso 0.50 1 calc PR E 1
H53B H 0.2474 1.2370 0.4609 0.111 Uiso 0.50 1 calc PR E 1
H53C H 0.2977 1.2417 0.4386 0.111 Uiso 0.50 1 calc PR E 1
C54 C 0.1936(8) 1.1153(11) 0.4146(6) 0.073(4) Uani 0.50 1 d PDU E 1
H54A H 0.2056 1.0611 0.4117 0.110 Uiso 0.50 1 calc PR E 1
H54B H 0.1592 1.1238 0.3950 0.110 Uiso 0.50 1 calc PR E 1
H54C H 0.1895 1.1240 0.4439 0.110 Uiso 0.50 1 calc PR E 1
C55 C 0.2080(11) 1.2441(15) 0.3769(8) 0.071(5) Uani 0.50 1 d PDU E 1
H55A H 0.2352 1.2830 0.3736 0.107 Uiso 0.50 1 calc PR E 1
H55B H 0.1820 1.2687 0.3913 0.107 Uiso 0.50 1 calc PR E 1
H55C H 0.1897 1.2250 0.3489 0.107 Uiso 0.50 1 calc PR E 1
C52A C 0.2221(8) 1.1608(12) 0.3985(5) 0.053(3) Uani 0.50 1 d PDU E 2
C53A C 0.2442(8) 1.1645(11) 0.4470(5) 0.071(4) Uani 0.50 1 d PDU E 2
H53D H 0.2796 1.1895 0.4527 0.107 Uiso 0.50 1 calc PR E 2
H53E H 0.2473 1.1109 0.4587 0.107 Uiso 0.50 1 calc PR E 2
H53F H 0.2199 1.1953 0.4604 0.107 Uiso 0.50 1 calc PR E 2
C54A C 0.1776(7) 1.0956(11) 0.3898(5) 0.069(4) Uani 0.50 1 d PDU E 2
H54D H 0.1520 1.1047 0.4080 0.103 Uiso 0.50 1 calc PR E 2
H54E H 0.1942 1.0437 0.3960 0.103 Uiso 0.50 1 calc PR E 2
H54F H 0.1590 1.0977 0.3599 0.103 Uiso 0.50 1 calc PR E 2
C55A C 0.1946(11) 1.2392(14) 0.3810(9) 0.074(5) Uani 0.50 1 d PDU E 2
H55D H 0.1619 1.2465 0.3919 0.111 Uiso 0.50 1 calc PR E 2
H55E H 0.1855 1.2373 0.3499 0.111 Uiso 0.50 1 calc PR E 2
H55F H 0.2191 1.2833 0.3902 0.111 Uiso 0.50 1 calc PR E 2
C56 C 0.4185(3) 1.1062(5) 0.4085(3) 0.062(2) Uani 1 1 d U . .
C57 C 0.4746(6) 1.1231(8) 0.4386(4) 0.080(3) Uani 0.626(9) 1 d PDU F 1
C58 C 0.4561(6) 1.1337(9) 0.4804(4) 0.094(4) Uani 0.626(9) 1 d PDU F 1
H58A H 0.4300 1.1767 0.4774 0.141 Uiso 0.626(9) 1 calc PR F 1
H58B H 0.4869 1.1464 0.5031 0.141 Uiso 0.626(9) 1 calc PR F 1
H58C H 0.4395 1.0848 0.4874 0.141 Uiso 0.626(9) 1 calc PR F 1
C59 C 0.4974(10) 1.2018(11) 0.4240(10) 0.097(5) Uani 0.626(9) 1 d PDU F 1
H59A H 0.5020 1.1962 0.3946 0.146 Uiso 0.626(9) 1 calc PR F 1
H59B H 0.5321 1.2135 0.4426 0.146 Uiso 0.626(9) 1 calc PR F 1
H59C H 0.4724 1.2449 0.4255 0.146 Uiso 0.626(9) 1 calc PR F 1
C60 C 0.5169(6) 1.0568(8) 0.4401(6) 0.123(6) Uani 0.626(9) 1 d PDU F 1
H60A H 0.5016 1.0064 0.4466 0.185 Uiso 0.626(9) 1 calc PR F 1
H60B H 0.5486 1.0690 0.4621 0.185 Uiso 0.626(9) 1 calc PR F 1
H60C H 0.5270 1.0531 0.4124 0.185 Uiso 0.626(9) 1 calc PR F 1
C57A C 0.4543(9) 1.1487(12) 0.4500(7) 0.069(4) Uani 0.374(9) 1 d PDU F 2
C58A C 0.4287(9) 1.2142(13) 0.4731(7) 0.081(5) Uani 0.374(9) 1 d PDU F 2
H58D H 0.4034 1.1903 0.4884 0.121 Uiso 0.374(9) 1 calc PR F 2
H58E H 0.4098 1.2519 0.4521 0.121 Uiso 0.374(9) 1 calc PR F 2
H58F H 0.4568 1.2417 0.4933 0.121 Uiso 0.374(9) 1 calc PR F 2
C59A C 0.4998(17) 1.187(2) 0.4309(15) 0.083(5) Uani 0.374(9) 1 d PDU F 2
H59D H 0.5259 1.2125 0.4538 0.125 Uiso 0.374(9) 1 calc PR F 2
H59E H 0.4843 1.2269 0.4097 0.125 Uiso 0.374(9) 1 calc PR F 2
H59F H 0.5177 1.1465 0.4174 0.125 Uiso 0.374(9) 1 calc PR F 2
C60A C 0.4793(10) 1.0862(13) 0.4826(7) 0.082(5) Uani 0.374(9) 1 d PDU F 2
H60D H 0.5094 1.1093 0.5029 0.123 Uiso 0.374(9) 1 calc PR F 2
H60E H 0.4921 1.0419 0.4679 0.123 Uiso 0.374(9) 1 calc PR F 2
H60F H 0.4523 1.0674 0.4979 0.123 Uiso 0.374(9) 1 calc PR F 2
C61 C 0.2995(3) 0.8799(4) 0.4409(2) 0.0394(16) Uani 1 1 d U . .
C62 C 0.3064(5) 0.8725(7) 0.4894(6) 0.049(3) Uani 0.60 1 d PDU G 1
C63 C 0.3123(7) 0.7841(7) 0.4988(5) 0.075(3) Uani 0.60 1 d PDU G 1
H63A H 0.2920 0.7544 0.4745 0.112 Uiso 0.60 1 calc PR G 1
H63B H 0.2985 0.7718 0.5243 0.112 Uiso 0.60 1 calc PR G 1
H63C H 0.3502 0.7694 0.5035 0.112 Uiso 0.60 1 calc PR G 1
C64 C 0.2545(5) 0.9086(7) 0.5003(4) 0.055(3) Uani 0.60 1 d PDU G 1
H64A H 0.2505 0.9634 0.4904 0.082 Uiso 0.60 1 calc PR G 1
H64B H 0.2571 0.9070 0.5311 0.082 Uiso 0.60 1 calc PR G 1
H64C H 0.2233 0.8780 0.4860 0.082 Uiso 0.60 1 calc PR G 1
C65 C 0.3559(5) 0.9182(8) 0.5158(4) 0.070(4) Uani 0.60 1 d PDU G 1
H65A H 0.3887 0.8889 0.5150 0.106 Uiso 0.60 1 calc PR G 1
H65B H 0.3520 0.9234 0.5453 0.106 Uiso 0.60 1 calc PR G 1
H65C H 0.3578 0.9706 0.5035 0.106 Uiso 0.60 1 calc PR G 1
C62A C 0.3050(7) 0.8522(9) 0.4883(8) 0.044(3) Uani 0.40 1 d PDU G 2
C63A C 0.3547(7) 0.7966(10) 0.4978(6) 0.050(4) Uani 0.40 1 d PDU G 2
H63D H 0.3498 0.7537 0.4769 0.075 Uiso 0.40 1 calc PR G 2
H63E H 0.3586 0.7745 0.5265 0.075 Uiso 0.40 1 calc PR G 2
H63F H 0.3869 0.8266 0.4960 0.075 Uiso 0.40 1 calc PR G 2
C64A C 0.2555(6) 0.8089(10) 0.4984(5) 0.046(4) Uani 0.40 1 d PDU G 2
H64D H 0.2244 0.8442 0.4925 0.070 Uiso 0.40 1 calc PR G 2
H64E H 0.2629 0.7936 0.5284 0.070 Uiso 0.40 1 calc PR G 2
H64F H 0.2479 0.7617 0.4806 0.070 Uiso 0.40 1 calc PR G 2
C65A C 0.3143(8) 0.9284(9) 0.5155(6) 0.049(4) Uani 0.40 1 d PDU G 2
H65D H 0.3438 0.9585 0.5083 0.073 Uiso 0.40 1 calc PR G 2
H65E H 0.3231 0.9144 0.5457 0.073 Uiso 0.40 1 calc PR G 2
H65F H 0.2816 0.9605 0.5097 0.073 Uiso 0.40 1 calc PR G 2
C66 C 0.3731(3) 0.8229(4) 0.3583(2) 0.0378(16) Uani 1 1 d U . .
C67 C 0.4217(3) 0.7683(4) 0.3600(2) 0.0553(18) Uani 1 1 d DU . .
C68 C 0.4544(4) 0.7705(6) 0.4068(3) 0.110(3) Uani 1 1 d DU . .
H68A H 0.4300 0.7641 0.4263 0.165 Uiso 1 1 calc R . .
H68B H 0.4730 0.8212 0.4122 0.165 Uiso 1 1 calc R . .
H68C H 0.4807 0.7276 0.4112 0.165 Uiso 1 1 calc R . .
C69 C 0.4581(3) 0.8018(5) 0.3312(3) 0.077(3) Uani 1 1 d DU . .
H69A H 0.4900 0.7686 0.3337 0.115 Uiso 1 1 calc R . .
H69B H 0.4690 0.8556 0.3401 0.115 Uiso 1 1 calc R . .
H69C H 0.4384 0.8023 0.3015 0.115 Uiso 1 1 calc R . .
C70 C 0.4052(4) 0.6837(5) 0.3485(4) 0.116(4) Uani 1 1 d DU . .
H70A H 0.3801 0.6660 0.3658 0.174 Uiso 1 1 calc R . .
H70B H 0.4369 0.6498 0.3540 0.174 Uiso 1 1 calc R . .
H70C H 0.3878 0.6807 0.3183 0.174 Uiso 1 1 calc R . .
C71 C 0.1337(3) 0.8275(4) 0.3219(2) 0.0362(16) Uani 1 1 d U . .
C72 C 0.0788(3) 0.8469(4) 0.3320(2) 0.0527(18) Uani 1 1 d DU . .
C73 C 0.0606(4) 0.7738(5) 0.3531(4) 0.114(4) Uani 1 1 d DU . .
H73A H 0.0649 0.7269 0.3364 0.171 Uiso 1 1 calc R . .
H73B H 0.0229 0.7797 0.3546 0.171 Uiso 1 1 calc R . .
H73C H 0.0824 0.7682 0.3819 0.171 Uiso 1 1 calc R . .
C74 C 0.0376(3) 0.8631(6) 0.2889(3) 0.097(3) Uani 1 1 d DU . .
H74A H 0.0482 0.9108 0.2756 0.145 Uiso 1 1 calc R . .
H74B H 0.0018 0.8706 0.2947 0.145 Uiso 1 1 calc R . .
H74C H 0.0372 0.8182 0.2698 0.145 Uiso 1 1 calc R . .
C75 C 0.0820(3) 0.9216(5) 0.3601(3) 0.080(3) Uani 1 1 d DU . .
H75A H 0.1073 0.9125 0.3872 0.120 Uiso 1 1 calc R . .
H75B H 0.0465 0.9332 0.3657 0.120 Uiso 1 1 calc R . .
H75C H 0.0941 0.9663 0.3454 0.120 Uiso 1 1 calc R . .
C76 C 0.2202(3) 0.6520(4) 0.3396(2) 0.0333(15) Uani 1 1 d U . .
C77 C 0.2165(3) 0.5734(4) 0.3635(2) 0.0477(17) Uani 1 1 d DU . .
C78 C 0.1661(4) 0.5806(6) 0.3836(3) 0.109(3) Uani 1 1 d DU . .
H78A H 0.1347 0.5937 0.3614 0.163 Uiso 1 1 calc R . .
H78B H 0.1719 0.6222 0.4052 0.163 Uiso 1 1 calc R . .
H78C H 0.1599 0.5303 0.3969 0.163 Uiso 1 1 calc R . .
C79 C 0.2664(3) 0.5646(5) 0.4003(3) 0.086(3) Uani 1 1 d DU . .
H79A H 0.2643 0.5147 0.4152 0.129 Uiso 1 1 calc R . .
H79B H 0.2676 0.6085 0.4203 0.129 Uiso 1 1 calc R . .
H79C H 0.2989 0.5650 0.3886 0.129 Uiso 1 1 calc R . .
C80 C 0.2117(4) 0.5024(4) 0.3339(3) 0.088(3) Uani 1 1 d DU . .
H80A H 0.1822 0.5108 0.3094 0.133 Uiso 1 1 calc R . .
H80B H 0.2048 0.4549 0.3492 0.133 Uiso 1 1 calc R . .
H80C H 0.2452 0.4958 0.3240 0.133 Uiso 1 1 calc R . .
N1 N 0.2480(4) 0.9578(5) 0.2495(3) 0.059(2) Uani 0.674(6) 1 d PDU H 1
H1A H 0.2591 0.9436 0.2775 0.070 Uiso 0.674(6) 1 calc PR H 1
H1B H 0.2271 0.9172 0.2363 0.070 Uiso 0.674(6) 1 calc PR H 1
C90 C 0.2120(6) 1.0274(8) 0.2486(8) 0.054(2) Uani 0.674(6) 1 d PDU H 1
H90A H 0.2336 1.0708 0.2641 0.065 Uiso 0.674(6) 1 calc PR H 1
H90B H 0.2007 1.0445 0.2186 0.065 Uiso 0.674(6) 1 calc PR H 1
C91 C 0.1632(5) 1.0191(7) 0.2661(4) 0.064(3) Uani 0.674(6) 1 d PDU H 1
H91A H 0.1740 1.0022 0.2961 0.077 Uiso 0.674(6) 1 calc PR H 1
H91B H 0.1408 0.9768 0.2503 0.077 Uiso 0.674(6) 1 calc PR H 1
C92 C 0.1294(7) 1.0931(9) 0.2643(8) 0.065(4) Uani 0.674(6) 1 d PDU H 1
H92A H 0.1476 1.1312 0.2853 0.098 Uiso 0.674(6) 1 calc PR H 1
H92B H 0.0946 1.0796 0.2705 0.098 Uiso 0.674(6) 1 calc PR H 1
H92C H 0.1241 1.1163 0.2358 0.098 Uiso 0.674(6) 1 calc PR H 1
C93 C 0.2954(6) 0.9603(9) 0.2314(8) 0.055(2) Uani 0.674(6) 1 d PDU H 1
H93A H 0.2836 0.9734 0.2009 0.065 Uiso 0.674(6) 1 calc PR H 1
H93B H 0.3177 1.0048 0.2449 0.065 Uiso 0.674(6) 1 calc PR H 1
C94 C 0.3297(5) 0.8921(7) 0.2343(4) 0.070(3) Uani 0.674(6) 1 d PDU H 1
H94A H 0.3076 0.8469 0.2213 0.084 Uiso 0.674(6) 1 calc PR H 1
H94B H 0.3428 0.8797 0.2648 0.084 Uiso 0.674(6) 1 calc PR H 1
C95 C 0.3778(8) 0.8979(11) 0.2137(8) 0.066(4) Uani 0.674(6) 1 d PDU H 1
H95A H 0.3664 0.9176 0.1846 0.099 Uiso 0.674(6) 1 calc PR H 1
H95B H 0.3940 0.8456 0.2131 0.099 Uiso 0.674(6) 1 calc PR H 1
H95C H 0.4042 0.9341 0.2301 0.099 Uiso 0.674(6) 1 calc PR H 1
N1A N 0.2683(7) 1.0060(11) 0.2386(7) 0.059(3) Uani 0.326(6) 1 d PDU H 2
H1A1 H 0.2656 1.0378 0.2151 0.071 Uiso 0.326(6) 1 calc PR H 2
H1A2 H 0.2893 1.0330 0.2607 0.071 Uiso 0.326(6) 1 calc PR H 2
C90A C 0.2145(12) 1.0062(17) 0.2480(17) 0.057(3) Uani 0.326(6) 1 d PDU H 2
H90C H 0.1912 0.9767 0.2247 0.069 Uiso 0.326(6) 1 calc PR H 2
H90D H 0.2168 0.9740 0.2740 0.069 Uiso 0.326(6) 1 calc PR H 2
C91A C 0.1853(9) 1.0776(13) 0.2543(9) 0.063(3) Uani 0.326(6) 1 d PDU H 2
H91C H 0.1767 1.1062 0.2269 0.076 Uiso 0.326(6) 1 calc PR H 2
H91D H 0.2097 1.1116 0.2748 0.076 Uiso 0.326(6) 1 calc PR H 2
C92A C 0.1337(14) 1.068(2) 0.2703(17) 0.066(6) Uani 0.326(6) 1 d PDU H 2
H92D H 0.1093 1.0328 0.2511 0.099 Uiso 0.326(6) 1 calc PR H 2
H92E H 0.1167 1.1193 0.2713 0.099 Uiso 0.326(6) 1 calc PR H 2
H92F H 0.1418 1.0447 0.2989 0.099 Uiso 0.326(6) 1 calc PR H 2
C93A C 0.2997(12) 0.942(2) 0.2310(18) 0.060(3) Uani 0.326(6) 1 d PDU H 2
H93C H 0.2808 0.9178 0.2040 0.072 Uiso 0.326(6) 1 calc PR H 2
H93D H 0.2982 0.9027 0.2536 0.072 Uiso 0.326(6) 1 calc PR H 2
C94A C 0.3546(9) 0.9480(13) 0.2284(9) 0.067(3) Uani 0.326(6) 1 d PDU H 2
H94C H 0.3740 0.9713 0.2555 0.080 Uiso 0.326(6) 1 calc PR H 2
H94D H 0.3566 0.9867 0.2058 0.080 Uiso 0.326(6) 1 calc PR H 2
C95A C 0.3855(17) 0.876(2) 0.2201(18) 0.071(6) Uani 0.326(6) 1 d PDU H 2
H95D H 0.3827 0.8351 0.2410 0.107 Uiso 0.326(6) 1 calc PR H 2
H95E H 0.4232 0.8901 0.2224 0.107 Uiso 0.326(6) 1 calc PR H 2
H95F H 0.3707 0.8562 0.1914 0.107 Uiso 0.326(6) 1 calc PR H 2
C100 C 0.8850(3) 0.5424(5) 0.94472(18) 0.100(3) Uani 1 1 d G . .
H100 H 0.8723 0.5431 0.9148 0.120 Uiso 1 1 calc R . .
C101 C 0.8532(3) 0.5085(4) 0.9713(3) 0.107(4) Uani 1 1 d G . .
H101 H 0.8193 0.4865 0.9591 0.129 Uiso 1 1 calc R . .
C102 C 0.8722(4) 0.5074(4) 1.0160(3) 0.111(4) Uani 1 1 d G . .
H102 H 0.8510 0.4847 1.0338 0.133 Uiso 1 1 calc R . .
C103 C 0.9229(4) 0.5402(5) 1.03422(18) 0.124(4) Uani 1 1 d G . .
H103 H 0.9356 0.5395 1.0642 0.149 Uiso 1 1 calc R . .
C104 C 0.9547(3) 0.5742(5) 1.0077(3) 0.144(5) Uani 1 1 d G . .
H104 H 0.9886 0.5962 1.0198 0.172 Uiso 1 1 calc R . .
C105 C 0.9357(3) 0.5753(5) 0.9629(2) 0.102(3) Uani 1 1 d G . .
C106 C 0.9688(5) 0.6180(8) 0.9334(3) 0.141(5) Uani 1 1 d . . .
H10D H 0.9691 0.6749 0.9387 0.212 Uiso 1 1 calc R . .
H10E H 0.9523 0.6078 0.9035 0.212 Uiso 1 1 calc R . .
H10F H 1.0056 0.5980 0.9395 0.212 Uiso 1 1 calc R . .

loop_
_atom_site_aniso_label
_atom_site_aniso_U_11
_atom_site_aniso_U_22
_atom_site_aniso_U_33
_atom_site_aniso_U_23
_atom_site_aniso_U_13
_atom_site_aniso_U_12
Ga1 0.0312(4) 0.0364(4) 0.0267(4) 0.0050(3) 0.0077(3) -0.0019(3)
Ga2 0.0278(4) 0.0286(4) 0.0251(4) 0.0029(3) 0.0035(3) -0.0036(3)
Ga3 0.0448(5) 0.0376(4) 0.0192(4) 0.0001(3) 0.0069(3) -0.0144(4)
Ga4 0.0394(5) 0.0350(4) 0.0207(4) 0.0006(3) 0.0059(3) -0.0110(4)
Ga5 0.0305(4) 0.0321(4) 0.0241(4) 0.0031(3) 0.0037(3) -0.0029(3)
Ga6 0.0296(4) 0.0339(4) 0.0236(4) 0.0027(3) -0.0015(3) -0.0003(3)
Ga7 0.0379(5) 0.0361(4) 0.0265(4) 0.0031(3) 0.0013(3) 0.0044(4)
Ga8 0.0341(4) 0.0377(4) 0.0259(4) 0.0041(3) 0.0105(3) 0.0058(3)
Ni1 0.0312(4) 0.0364(4) 0.0267(4) 0.0050(3) 0.0077(3) -0.0019(3)
Ni2 0.0278(4) 0.0286(4) 0.0251(4) 0.0029(3) 0.0035(3) -0.0036(3)
Ni3 0.0448(5) 0.0376(4) 0.0192(4) 0.0001(3) 0.0069(3) -0.0144(4)
Ni4 0.0394(5) 0.0350(4) 0.0207(4) 0.0006(3) 0.0059(3) -0.0110(4)
Ni5 0.0305(4) 0.0321(4) 0.0241(4) 0.0031(3) 0.0037(3) -0.0029(3)
Ni6 0.0296(4) 0.0339(4) 0.0236(4) 0.0027(3) -0.0015(3) -0.0003(3)
Ni7 0.0379(5) 0.0361(4) 0.0265(4) 0.0031(3) 0.0013(3) 0.0044(4)
Ni8 0.0341(4) 0.0377(4) 0.0259(4) 0.0041(3) 0.0105(3) 0.0058(3)
F1 0.033(2) 0.035(2) 0.029(2) 0.0022(16) 0.0077(16) -0.0021(16)
F2 0.031(2) 0.038(2) 0.024(2) 0.0008(16) 0.0048(15) -0.0058(16)
F3 0.043(2) 0.038(2) 0.025(2) -0.0008(16) 0.0076(16) -0.0115(17)
F4 0.039(2) 0.036(2) 0.023(2) 0.0012(16) 0.0062(16) -0.0033(17)
F5 0.029(2) 0.039(2) 0.022(2) 0.0017(16) -0.0005(15) -0.0028(16)
F6 0.030(2) 0.039(2) 0.031(2) -0.0021(17) 0.0018(16) 0.0023(16)
F7 0.032(2) 0.036(2) 0.028(2) 0.0002(16) 0.0073(16) 0.0031(16)
F8 0.030(2) 0.042(2) 0.026(2) 0.0028(16) 0.0115(16) 0.0002(16)
O1 0.035(3) 0.039(3) 0.034(3) 0.010(2) 0.004(2) -0.008(2)
O2 0.029(3) 0.037(3) 0.045(3) 0.011(2) 0.000(2) -0.007(2)
O3 0.037(3) 0.039(3) 0.017(3) 0.004(2) 0.0035(19) 0.002(2)
O4 0.035(3) 0.032(2) 0.029(3) -0.004(2) 0.005(2) 0.003(2)
O5 0.033(3) 0.039(3) 0.031(3) 0.010(2) 0.007(2) 0.004(2)
O6 0.042(3) 0.042(3) 0.024(3) 0.007(2) -0.001(2) -0.007(2)
O7 0.040(3) 0.031(2) 0.028(3) 0.001(2) -0.005(2) -0.004(2)
O8 0.062(3) 0.052(3) 0.018(3) -0.007(2) 0.010(2) -0.016(3)
O9 0.068(3) 0.048(3) 0.021(3) -0.001(2) 0.006(2) -0.028(3)
O10 0.052(3) 0.046(3) 0.027(3) 0.005(2) 0.002(2) -0.015(2)
O11 0.047(3) 0.049(3) 0.035(3) -0.007(2) 0.018(2) -0.015(2)
O12 0.049(3) 0.046(3) 0.028(3) -0.006(2) 0.015(2) -0.017(2)
O13 0.030(3) 0.041(3) 0.032(3) -0.001(2) 0.003(2) -0.003(2)
O14 0.032(3) 0.035(3) 0.028(3) 0.000(2) -0.004(2) 0.004(2)
O15 0.045(3) 0.038(3) 0.028(3) 0.004(2) 0.006(2) -0.011(2)
O16 0.040(3) 0.044(3) 0.026(3) 0.006(2) 0.004(2) -0.011(2)
O17 0.038(3) 0.035(3) 0.029(3) 0.005(2) -0.002(2) -0.009(2)
O18 0.052(3) 0.037(3) 0.025(3) -0.001(2) 0.000(2) -0.002(2)
O19 0.030(3) 0.045(3) 0.032(3) 0.007(2) 0.008(2) 0.000(2)
O20 0.022(2) 0.046(3) 0.045(3) 0.008(2) 0.002(2) -0.001(2)
O21 0.042(3) 0.041(3) 0.024(3) 0.003(2) 0.009(2) 0.007(2)
O22 0.059(3) 0.038(3) 0.020(2) 0.004(2) 0.010(2) 0.005(2)
O23 0.056(3) 0.045(3) 0.029(3) 0.006(2) -0.016(2) -0.007(3)
O24 0.048(3) 0.056(3) 0.048(3) 0.009(3) -0.016(2) -0.003(3)
O25 0.051(3) 0.042(3) 0.029(3) 0.011(2) -0.004(2) 0.007(2)
O26 0.049(3) 0.051(3) 0.025(3) 0.003(2) 0.015(2) 0.004(2)
O27 0.032(3) 0.030(3) 0.060(3) 0.006(2) 0.011(2) 0.002(2)
O28 0.031(3) 0.040(3) 0.029(3) 0.002(2) 0.006(2) 0.007(2)
O29 0.035(3) 0.039(3) 0.037(3) 0.004(2) 0.014(2) 0.008(2)
O30 0.028(3) 0.050(3) 0.039(3) 0.009(2) 0.011(2) -0.001(2)
O31 0.040(3) 0.040(3) 0.031(3) 0.009(2) 0.016(2) 0.003(2)
O32 0.046(3) 0.042(3) 0.026(3) 0.006(2) 0.013(2) -0.001(2)
C1 0.033(4) 0.038(4) 0.037(4) 0.004(3) 0.011(3) -0.004(3)
C2 0.042(4) 0.055(4) 0.056(4) 0.009(3) 0.006(3) -0.017(3)
C3 0.097(7) 0.077(6) 0.120(7) -0.039(5) 0.023(6) -0.044(5)
C4 0.041(4) 0.084(6) 0.145(9) 0.026(6) 0.002(5) -0.020(4)
C5 0.095(7) 0.111(7) 0.085(6) 0.041(5) -0.008(5) -0.065(6)
C6 0.032(4) 0.026(3) 0.033(4) 0.000(3) 0.003(3) -0.004(3)
C7 0.037(4) 0.039(4) 0.033(4) 0.003(3) 0.009(3) 0.009(3)
C8 0.053(5) 0.079(5) 0.042(5) 0.004(4) 0.013(3) 0.026(4)
C9 0.068(5) 0.073(5) 0.057(5) 0.005(4) 0.036(4) 0.005(4)
C10 0.075(5) 0.050(4) 0.048(5) -0.011(4) 0.006(4) 0.018(4)
C11 0.038(3) 0.033(4) 0.025(4) -0.004(3) -0.005(3) 0.000(3)
C12 0.045(6) 0.051(6) 0.044(6) -0.004(5) -0.004(5) 0.010(5)
C13 0.050(8) 0.100(12) 0.053(7) -0.017(10) -0.005(6) 0.027(10)
C14 0.062(13) 0.048(7) 0.128(14) -0.016(9) -0.010(10) 0.024(8)
C15 0.060(9) 0.090(12) 0.056(8) -0.010(9) 0.007(7) 0.041(9)
C12A 0.042(5) 0.049(6) 0.040(6) -0.010(5) -0.002(5) 0.007(5)
C13A 0.033(7) 0.085(12) 0.062(8) -0.025(10) -0.006(6) 0.005(11)
C14A 0.058(11) 0.053(7) 0.107(12) -0.003(8) -0.017(9) 0.013(7)
C15A 0.050(9) 0.082(11) 0.059(8) -0.002(8) 0.011(7) 0.030(9)
C16 0.048(4) 0.036(4) 0.026(3) -0.003(3) -0.003(3) 0.002(3)
C17 0.069(5) 0.049(5) 0.027(5) -0.009(4) -0.002(4) -0.003(4)
C18 0.107(10) 0.059(8) 0.050(8) -0.013(7) -0.015(9) -0.021(7)
C19 0.090(8) 0.083(10) 0.049(8) -0.037(8) -0.009(7) 0.026(7)
C20 0.057(8) 0.073(7) 0.032(6) -0.008(6) -0.006(6) -0.002(6)
C17A 0.066(5) 0.046(5) 0.028(5) -0.009(4) -0.004(5) -0.004(5)
C18A 0.071(9) 0.050(6) 0.030(7) -0.019(5) -0.005(8) -0.011(7)
C19A 0.099(8) 0.071(8) 0.028(6) -0.016(6) -0.001(6) -0.011(8)
C20A 0.070(6) 0.072(8) 0.042(8) -0.018(7) -0.019(6) -0.004(7)
C21 0.062(4) 0.051(4) 0.023(3) 0.008(3) 0.004(3) -0.022(4)
C22 0.076(7) 0.055(6) 0.026(5) 0.007(6) -0.004(6) -0.014(6)
C23 0.096(11) 0.069(12) 0.030(10) 0.020(10) 0.010(9) -0.004(10)
C24 0.080(11) 0.063(8) 0.034(10) 0.006(9) -0.018(10) -0.004(9)
C25 0.084(9) 0.071(9) 0.041(9) 0.014(8) -0.022(8) -0.018(8)
C22A 0.077(5) 0.057(5) 0.029(4) 0.008(4) -0.008(4) -0.019(5)
C23A 0.101(8) 0.064(6) 0.028(5) 0.012(5) -0.003(6) -0.011(7)
C24A 0.096(9) 0.059(6) 0.033(6) 0.023(6) -0.006(7) -0.008(6)
C25A 0.072(6) 0.105(9) 0.036(7) 0.022(6) -0.016(5) -0.019(7)
C26 0.052(4) 0.051(4) 0.032(4) -0.008(3) 0.018(3) -0.014(4)
C27 0.077(5) 0.071(4) 0.062(4) -0.011(4) 0.049(4) -0.016(4)
C28 0.126(8) 0.071(5) 0.163(9) -0.039(6) 0.101(7) -0.014(5)
C29 0.067(5) 0.076(6) 0.162(9) -0.033(6) 0.053(5) -0.019(5)
C30 0.160(9) 0.207(10) 0.070(6) 0.010(7) 0.082(6) 0.026(9)
C31 0.042(4) 0.032(4) 0.034(4) 0.011(3) 0.013(3) 0.000(3)
C32 0.045(4) 0.042(4) 0.068(4) -0.009(4) 0.014(3) 0.003(3)
C33 0.077(6) 0.041(4) 0.151(8) 0.009(5) 0.025(6) 0.015(4)
C34 0.106(7) 0.096(7) 0.081(5) -0.023(5) 0.045(5) 0.028(6)
C35 0.045(5) 0.101(7) 0.148(8) -0.053(7) 0.005(5) 0.011(5)
C36 0.044(4) 0.032(3) 0.038(4) -0.001(3) 0.013(3) -0.008(3)
C37 0.050(4) 0.041(4) 0.039(4) 0.006(3) 0.014(3) -0.014(3)
C38 0.066(6) 0.051(7) 0.056(7) 0.018(5) 0.001(5) -0.021(5)
C39 0.082(8) 0.078(7) 0.063(8) -0.002(6) 0.042(6) -0.016(6)
C40 0.065(7) 0.064(7) 0.057(6) 0.017(5) 0.002(6) -0.039(6)
C37A 0.053(6) 0.045(5) 0.043(6) 0.006(5) 0.014(5) -0.015(5)
C38A 0.064(10) 0.052(12) 0.044(9) 0.010(8) 0.013(9) -0.018(10)
C39A 0.057(9) 0.073(11) 0.063(12) 0.007(10) 0.026(8) -0.014(9)
C40A 0.066(12) 0.045(8) 0.052(10) 0.010(8) 0.013(10) -0.023(9)
C41 0.027(4) 0.039(4) 0.039(4) 0.006(3) -0.006(3) 0.005(3)
C42 0.060(4) 0.034(3) 0.048(4) 0.003(3) -0.011(3) -0.003(3)
C43 0.064(5) 0.042(5) 0.135(8) 0.011(5) -0.040(5) -0.013(4)
C44 0.175(9) 0.049(5) 0.049(5) -0.012(4) -0.002(5) -0.014(6)
C45 0.064(5) 0.032(4) 0.060(5) 0.004(3) -0.007(4) 0.000(4)
C46 0.033(4) 0.026(4) 0.069(5) 0.009(4) 0.018(4) -0.003(3)
C47 0.030(4) 0.051(4) 0.096(5) 0.015(4) 0.020(4) 0.002(3)
C48 0.029(4) 0.082(6) 0.165(9) 0.000(6) 0.022(5) -0.008(4)
C49 0.053(5) 0.089(6) 0.125(6) 0.012(5) 0.056(5) 0.010(5)
C50 0.056(6) 0.077(6) 0.134(8) 0.042(6) 0.021(5) 0.027(4)
C51 0.054(4) 0.046(4) 0.022(4) -0.001(3) 0.009(3) 0.009(3)
C52 0.069(7) 0.062(6) 0.033(5) 0.004(5) 0.027(5) 0.018(5)
C53 0.086(11) 0.091(12) 0.050(7) -0.029(8) 0.027(7) 0.016(8)
C54 0.080(9) 0.090(9) 0.060(9) -0.008(8) 0.039(7) 0.008(7)
C55 0.085(11) 0.087(8) 0.058(8) 0.006(7) 0.051(8) 0.053(7)
C52A 0.069(7) 0.065(6) 0.033(5) 0.010(5) 0.031(5) 0.019(5)
C53A 0.089(10) 0.091(10) 0.040(6) -0.004(7) 0.026(6) 0.028(8)
C54A 0.060(8) 0.098(9) 0.057(10) 0.008(9) 0.028(8) 0.015(7)
C55A 0.083(11) 0.089(8) 0.061(9) 0.015(7) 0.036(9) 0.040(7)
C56 0.059(5) 0.055(5) 0.054(5) 0.013(4) -0.029(4) -0.013(4)
C57 0.077(6) 0.065(6) 0.070(6) 0.007(5) -0.045(5) -0.013(5)
C58 0.115(10) 0.073(9) 0.065(7) 0.000(7) -0.045(6) -0.022(7)
C59 0.067(8) 0.095(8) 0.101(11) 0.013(9) -0.047(8) -0.036(7)
C60 0.081(9) 0.108(9) 0.139(13) -0.013(10) -0.073(9) 0.019(8)
C57A 0.069(7) 0.063(7) 0.056(7) 0.013(6) -0.033(6) -0.011(6)
C58A 0.092(12) 0.082(11) 0.049(10) -0.006(8) -0.031(8) -0.008(9)
C59A 0.065(9) 0.086(11) 0.077(11) 0.014(9) -0.032(8) -0.024(8)
C60A 0.080(11) 0.075(10) 0.061(9) 0.017(8) -0.052(8) -0.015(8)
C61 0.048(4) 0.045(4) 0.028(3) 0.011(3) 0.015(3) 0.015(3)
C62 0.066(5) 0.052(5) 0.028(4) 0.010(5) 0.008(4) 0.012(5)
C63 0.107(8) 0.069(6) 0.044(7) 0.025(6) 0.007(8) 0.011(7)
C64 0.073(6) 0.070(7) 0.024(6) -0.001(5) 0.017(5) -0.005(6)
C65 0.079(7) 0.087(8) 0.039(7) 0.005(7) -0.002(7) 0.012(7)
C62A 0.059(5) 0.046(6) 0.027(5) 0.011(5) 0.009(5) 0.006(5)
C63A 0.057(8) 0.055(9) 0.035(9) 0.025(7) 0.004(8) 0.008(7)
C64A 0.061(7) 0.064(8) 0.013(7) 0.006(7) 0.006(7) -0.012(7)
C65A 0.061(8) 0.056(7) 0.030(7) 0.006(6) 0.010(8) -0.006(7)
C66 0.033(4) 0.047(4) 0.034(4) 0.001(3) 0.008(3) 0.007(3)
C67 0.046(4) 0.050(4) 0.074(5) -0.001(4) 0.022(3) 0.013(3)
C68 0.088(7) 0.148(8) 0.086(6) 0.032(6) -0.002(5) 0.063(6)
C69 0.054(5) 0.074(6) 0.113(7) 0.006(5) 0.042(5) 0.026(4)
C70 0.075(7) 0.058(5) 0.228(11) -0.025(6) 0.060(7) 0.012(5)
C71 0.038(4) 0.037(4) 0.039(4) 0.017(3) 0.021(3) 0.012(3)
C72 0.044(4) 0.052(4) 0.073(5) 0.018(3) 0.037(3) 0.017(3)
C73 0.110(7) 0.080(6) 0.192(10) 0.053(6) 0.122(7) 0.033(5)
C74 0.047(5) 0.135(8) 0.106(7) -0.004(6) 0.011(4) 0.030(6)
C75 0.051(5) 0.098(6) 0.104(7) -0.017(5) 0.044(5) 0.016(5)
C76 0.033(4) 0.036(4) 0.035(4) 0.006(3) 0.016(3) 0.005(3)
C77 0.062(4) 0.038(4) 0.047(4) 0.012(3) 0.021(3) 0.010(3)
C78 0.120(7) 0.085(7) 0.148(9) 0.059(6) 0.087(6) 0.008(6)
C79 0.120(7) 0.058(5) 0.064(6) 0.016(4) -0.017(5) 0.014(5)
C80 0.149(9) 0.042(4) 0.068(6) 0.007(4) 0.008(5) -0.009(5)
N1 0.065(5) 0.049(5) 0.064(4) 0.007(4) 0.018(4) -0.004(4)
C90 0.062(5) 0.045(6) 0.056(5) 0.007(5) 0.015(4) -0.006(4)
C91 0.068(5) 0.054(6) 0.070(5) 0.009(5) 0.016(5) 0.004(5)
C92 0.075(7) 0.052(9) 0.069(8) 0.011(8) 0.017(7) 0.008(6)
C93 0.060(5) 0.045(6) 0.062(5) -0.005(5) 0.020(4) -0.005(4)
C94 0.069(6) 0.058(6) 0.088(6) 0.002(5) 0.027(5) -0.003(5)
C95 0.072(8) 0.048(10) 0.084(9) 0.000(8) 0.033(7) -0.007(7)
N1A 0.066(5) 0.046(6) 0.069(5) 0.007(5) 0.022(5) -0.007(5)
C90A 0.062(5) 0.050(6) 0.061(5) 0.008(6) 0.017(5) -0.003(5)
C91A 0.067(6) 0.055(7) 0.070(6) 0.008(6) 0.019(6) -0.002(5)
C92A 0.071(9) 0.056(13) 0.075(11) 0.007(11) 0.022(9) 0.011(9)
C93A 0.064(5) 0.049(6) 0.069(5) -0.001(6) 0.020(5) -0.004(5)
C94A 0.070(6) 0.051(7) 0.084(6) -0.003(6) 0.027(6) -0.004(6)
C95A 0.069(10) 0.053(12) 0.092(12) -0.011(11) 0.017(10) 0.002(9)
C100 0.103(9) 0.113(9) 0.078(8) -0.019(7) 0.005(7) -0.013(7)
C101 0.121(10) 0.137(10) 0.060(8) -0.002(7) 0.010(7) -0.012(8)
C102 0.124(11) 0.091(8) 0.108(11) -0.014(7) 0.003(8) 0.009(7)
C103 0.142(12) 0.165(12) 0.070(8) 0.006(8) 0.035(8) -0.019(10)
C104 0.104(9) 0.272(17) 0.046(7) -0.018(9) -0.003(7) 0.005(10)
C105 0.085(8) 0.145(10) 0.081(9) -0.010(7) 0.028(7) 0.001(8)
C106 0.137(11) 0.220(15) 0.072(8) 0.000(9) 0.035(8) -0.006(10)

loop_
_atom_type_symbol
_atom_type_description
_atom_type_scat_dispersion_real
_atom_type_scat_dispersion_imag
_atom_type_scat_source
C C 0.0033 0.0016 'International Tables Vol C Tables 4.2.6.8 and 6.1.1.4'
H H 0.0000 0.0000 'International Tables Vol C Tables 4.2.6.8 and 6.1.1.4'
N N 0.0061 0.0033 'International Tables Vol C Tables 4.2.6.8 and 6.1.1.4'
O O 0.0106 0.0060 'International Tables Vol C Tables 4.2.6.8 and 6.1.1.4'
F F 0.0171 0.0103 'International Tables Vol C Tables 4.2.6.8 and 6.1.1.4'
Ni Ni 0.3393 1.1124 'International Tables Vol C Tables 4.2.6.8 and 6.1.1.4'
Ga Ga 0.2307 1.6083 'International Tables Vol C Tables 4.2.6.8 and 6.1.1.4'

loop_
_geom_angle_atom_site_label_1
_geom_angle_atom_site_label_2
_geom_angle_atom_site_label_3
_geom_angle
F8 Ga1 O32 92.33(16)
F8 Ga1 O30 93.27(16)
O32 Ga1 O30 91.23(17)
F8 Ga1 F1 85.38(14)
O32 Ga1 F1 177.58(17)
O30 Ga1 F1 88.10(16)
F8 Ga1 O3 89.14(15)
O32 Ga1 O3 91.54(17)
O30 Ga1 O3 176.25(17)
F1 Ga1 O3 89.23(15)
F8 Ga1 O1 178.01(16)
O32 Ga1 O1 89.65(17)
O30 Ga1 O1 86.57(18)
F1 Ga1 O1 92.63(15)
O3 Ga1 O1 90.92(17)
F1 Ga2 O2 91.83(16)
F1 Ga2 F2 86.95(13)
O2 Ga2 F2 177.84(17)
F1 Ga2 O4 92.05(16)
O2 Ga2 O4 93.97(17)
F2 Ga2 O4 87.86(15)
F1 Ga2 O5 89.35(16)
O2 Ga2 O5 89.69(18)
F2 Ga2 O5 88.52(15)
O4 Ga2 O5 176.04(17)
F1 Ga2 O7 179.43(17)
O2 Ga2 O7 88.12(18)
F2 Ga2 O7 93.13(15)
O4 Ga2 O7 87.39(17)
O5 Ga2 O7 91.22(17)
F2 Ga3 F3 87.65(14)
F2 Ga3 O8 91.78(16)
F3 Ga3 O8 179.42(17)
F2 Ga3 O11 89.43(17)
F3 Ga3 O11 89.96(16)
O8 Ga3 O11 90.16(19)
F2 Ga3 O9 178.60(16)
F3 Ga3 O9 93.38(16)
O8 Ga3 O9 87.18(18)
O11 Ga3 O9 91.5(2)
F2 Ga3 O6 91.72(16)
F3 Ga3 O6 87.03(16)
O8 Ga3 O6 92.87(19)
O11 Ga3 O6 176.73(18)
O9 Ga3 O6 87.39(19)
F4 Ga4 F3 87.80(14)
F4 Ga4 O10 178.90(16)
F3 Ga4 O10 91.16(16)
F4 Ga4 O15 92.51(16)
F3 Ga4 O15 179.49(16)
O10 Ga4 O15 88.53(18)
F4 Ga4 O13 90.92(16)
F3 Ga4 O13 88.16(16)
O10 Ga4 O13 89.40(18)
O15 Ga4 O13 92.24(18)
F4 Ga4 O12 87.62(16)
F3 Ga4 O12 91.58(16)
O10 Ga4 O12 92.05(19)
O15 Ga4 O12 88.03(18)
O13 Ga4 O12 178.53(18)
F4 Ga5 F5 85.73(13)
F4 Ga5 O17 179.9(2)
F5 Ga5 O17 94.20(16)
F4 Ga5 O19 88.31(16)
F5 Ga5 O19 90.57(15)
O17 Ga5 O19 91.63(18)
F4 Ga5 O16 90.80(16)
F5 Ga5 O16 176.32(16)
O17 Ga5 O16 89.28(18)
O19 Ga5 O16 90.54(18)
F4 Ga5 O14 92.55(16)
F5 Ga5 O14 87.58(16)
O17 Ga5 O14 87.51(17)
O19 Ga5 O14 177.90(18)
O16 Ga5 O14 91.37(18)
F5 Ga6 F6 88.05(14)
F5 Ga6 O18 90.74(16)
F6 Ga6 O18 178.76(16)
F5 Ga6 O23 177.14(17)
F6 Ga6 O23 93.95(16)
O18 Ga6 O23 87.26(18)
F5 Ga6 O21 89.37(16)
F6 Ga6 O21 90.64(16)
O18 Ga6 O21 89.59(18)
O23 Ga6 O21 92.66(19)
F5 Ga6 O20 91.42(16)
F6 Ga6 O20 87.38(16)
O18 Ga6 O20 92.41(19)
O23 Ga6 O20 86.6(2)
O21 Ga6 O20 177.84(18)
F7 Ga7 O27 90.11(16)
F7 Ga7 F6 87.17(14)
O27 Ga7 F6 88.76(16)
F7 Ga7 O24 176.95(18)
O27 Ga7 O24 89.7(2)
F6 Ga7 O24 89.79(17)
F7 Ga7 O25 94.11(16)
O27 Ga7 O25 92.30(18)
F6 Ga7 O25 178.33(17)
O24 Ga7 O25 88.9(2)
F7 Ga7 O22 87.78(16)
O27 Ga7 O22 177.89(19)
F6 Ga7 O22 91.10(15)
O24 Ga7 O22 92.4(2)
O25 Ga7 O22 87.89(17)
F8 Ga8 O26 177.60(17)
F8 Ga8 F7 86.62(13)
O26 Ga8 F7 91.01(16)
F8 Ga8 O31 93.12(16)
O26 Ga8 O31 89.25(18)
F7 Ga8 O31 179.69(17)
F8 Ga8 O29 91.48(16)
O26 Ga8 O29 88.75(18)
F7 Ga8 O29 88.32(16)
O31 Ga8 O29 91.86(18)
F8 Ga8 O28 87.90(15)
O26 Ga8 O28 91.86(18)
F7 Ga8 O28 91.36(16)
O31 Ga8 O28 88.46(17)
O29 Ga8 O28 179.31(18)
Ga2 F1 Ga1 121.96(17)
Ga3 F2 Ga2 121.82(16)
Ga3 F3 Ga4 121.84(17)
Ga4 F4 Ga5 122.20(17)
Ga6 F5 Ga5 121.97(16)
Ga6 F6 Ga7 120.78(17)
Ga7 F7 Ga8 121.00(16)
Ga1 F8 Ga8 120.68(16)
C1 O1 Ga1 133.6(4)
C1 O2 Ga2 128.7(4)
C6 O3 Ga1 129.4(4)
C6 O4 Ga2 135.4(4)
C11 O5 Ga2 128.6(4)
C11 O6 Ga3 134.5(4)
C16 O7 Ga2 134.4(4)
C16 O8 Ga3 128.3(4)
C21 O9 Ga3 134.1(4)
C21 O10 Ga4 127.8(5)
C26 O11 Ga3 126.2(5)
C26 O12 Ga4 134.1(4)
C31 O13 Ga4 127.1(4)
C31 O14 Ga5 135.2(4)
C36 O15 Ga4 135.2(4)
C36 O16 Ga5 128.3(4)
C41 O17 Ga5 133.5(4)
C41 O18 Ga6 127.8(4)
C46 O19 Ga5 127.2(4)
C46 O20 Ga6 135.5(4)
C51 O21 Ga6 126.0(4)
C51 O22 Ga7 136.9(4)
C56 O23 Ga6 132.8(5)
C56 O24 Ga7 128.8(5)
C61 O25 Ga7 134.3(4)
C61 O26 Ga8 128.8(4)
C66 O27 Ga7 127.1(4)
C66 O28 Ga8 135.4(4)
C71 O29 Ga8 127.7(4)
C71 O30 Ga1 135.2(4)
C76 O31 Ga8 135.2(4)
C76 O32 Ga1 128.2(4)
O1 C1 O2 126.2(6)
O1 C1 C2 117.7(6)
O2 C1 C2 116.0(6)
C4 C2 C5 112.5(6)
C4 C2 C1 110.5(6)
C5 C2 C1 110.7(6)
C4 C2 C3 108.5(6)
C5 C2 C3 109.0(6)
C1 C2 C3 105.5(5)
C2 C3 H3A 109.5
C2 C3 H3B 109.5
H3A C3 H3B 109.5
C2 C3 H3C 109.5
H3A C3 H3C 109.5
H3B C3 H3C 109.5
C2 C4 H4A 109.5
C2 C4 H4B 109.5
H4A C4 H4B 109.5
C2 C4 H4C 109.5
H4A C4 H4C 109.5
H4B C4 H4C 109.5
C2 C5 H5A 109.5
C2 C5 H5B 109.5
H5A C5 H5B 109.5
C2 C5 H5C 109.5
H5A C5 H5C 109.5
H5B C5 H5C 109.5
O3 C6 O4 125.5(6)
O3 C6 C7 118.9(6)
O4 C6 C7 115.6(6)
C8 C7 C10 111.1(5)
C8 C7 C6 110.9(5)
C10 C7 C6 108.0(5)
C8 C7 C9 109.5(6)
C10 C7 C9 109.4(6)
C6 C7 C9 107.7(5)
C7 C8 H8A 109.5
C7 C8 H8B 109.5
H8A C8 H8B 109.5
C7 C8 H8C 109.5
H8A C8 H8C 109.5
H8B C8 H8C 109.5
C7 C9 H9A 109.5
C7 C9 H9B 109.5
H9A C9 H9B 109.5
C7 C9 H9C 109.5
H9A C9 H9C 109.5
H9B C9 H9C 109.5
C7 C10 H10A 109.5
C7 C10 H10B 109.5
H10A C10 H10B 109.5
C7 C10 H10C 109.5
H10A C10 H10C 109.5
H10B C10 H10C 109.5
O5 C11 O6 124.9(6)
O5 C11 C12A 116.3(10)
O6 C11 C12A 117.9(10)
O5 C11 C12 118.7(10)
O6 C11 C12 116.3(10)
C12A C11 C12 11.8(12)
C13 C12 C15 117.0(15)
C13 C12 C11 107.6(15)
C15 C12 C11 116.2(16)
C13 C12 C14 104.0(12)
C15 C12 C14 102.5(14)
C11 C12 C14 108.5(16)
C15A C12A C11 111.1(16)
C15A C12A C14A 115.7(15)
C11 C12A C14A 108.8(16)
C15A C12A C13A 107.5(13)
C11 C12A C13A 106.6(15)
C14A C12A C13A 106.6(12)
C12A C13A H13D 109.5
C12A C13A H13E 109.5
H13D C13A H13E 109.5
C12A C13A H13F 109.5
H13D C13A H13F 109.5
H13E C13A H13F 109.5
C12A C14A H14D 109.5
C12A C14A H14E 109.5
H14D C14A H14E 109.5
C12A C14A H14F 109.5
H14D C14A H14F 109.5
H14E C14A H14F 109.5
C12A C15A H15D 109.5
C12A C15A H15E 109.5
H15D C15A H15E 109.5
C12A C15A H15F 109.5
H15D C15A H15F 109.5
H15E C15A H15F 109.5
O7 C16 O8 124.6(6)
O7 C16 C17A 115.0(8)
O8 C16 C17A 120.3(8)
O7 C16 C17 120.3(8)
O8 C16 C17 115.1(8)
C17A C16 C17 7.4(10)
C18 C17 C16 111.8(13)
C18 C17 C20 111.0(14)
C16 C17 C20 109.0(13)
C18 C17 C19 110.2(14)
C16 C17 C19 106.0(13)
C20 C17 C19 108.7(13)
C16 C17A C18A 109.9(12)
C16 C17A C20A 106.8(13)
C18A C17A C20A 110.1(13)
C16 C17A C19A 109.6(12)
C18A C17A C19A 112.5(14)
C20A C17A C19A 107.7(13)
C17A C18A H18D 109.5
C17A C18A H18E 109.5
H18D C18A H18E 109.5
C17A C18A H18F 109.5
H18D C18A H18F 109.5
H18E C18A H18F 109.5
C17A C19A H19D 109.5
C17A C19A H19E 109.5
H19D C19A H19E 109.5
C17A C19A H19F 109.5
H19D C19A H19F 109.5
H19E C19A H19F 109.5
C17A C20A H20D 109.5
C17A C20A H20E 109.5
H20D C20A H20E 109.5
C17A C20A H20F 109.5
H20D C20A H20F 109.5
H20E C20A H20F 109.5
O10 C21 O9 125.0(6)
O10 C21 C22 124.3(11)
O9 C21 C22 109.5(12)
O10 C21 C22A 116.4(7)
O9 C21 C22A 118.4(7)
C22 C21 C22A 17.8(11)
C21 C22 C24 102(3)
C21 C22 C23 111(2)
C24 C22 C23 112.9(19)
C21 C22 C25 109.9(19)
C24 C22 C25 110.4(18)
C23 C22 C25 109.7(18)
C23A C22A C25A 108.8(10)
C23A C22A C24A 109.7(10)
C25A C22A C24A 109.7(10)
C23A C22A C21 107.4(9)
C25A C22A C21 108.9(9)
C24A C22A C21 112.2(10)
C22A C23A H23D 109.5
C22A C23A H23E 109.5
H23D C23A H23E 109.5
C22A C23A H23F 109.5
H23D C23A H23F 109.5
H23E C23A H23F 109.5
C22A C24A H24D 109.5
C22A C24A H24E 109.5
H24D C24A H24E 109.5
C22A C24A H24F 109.5
H24D C24A H24F 109.5
H24E C24A H24F 109.5
C22A C25A H25D 109.5
C22A C25A H25E 109.5
H25D C25A H25E 109.5
C22A C25A H25F 109.5
H25D C25A H25F 109.5
H25E C25A H25F 109.5
O11 C26 O12 126.9(6)
O11 C26 C27 117.8(6)
O12 C26 C27 115.3(6)
C28 C27 C30 109.9(7)
C28 C27 C29 109.5(7)
C30 C27 C29 109.1(7)
C28 C27 C26 111.0(6)
C30 C27 C26 106.4(7)
C29 C27 C26 110.9(6)
C27 C28 H28A 109.5
C27 C28 H28B 109.5
H28A C28 H28B 109.5
C27 C28 H28C 109.5
H28A C28 H28C 109.5
H28B C28 H28C 109.5
C27 C29 H29A 109.5
C27 C29 H29B 109.5
H29A C29 H29B 109.5
C27 C29 H29C 109.5
H29A C29 H29C 109.5
H29B C29 H29C 109.5
C27 C30 H30A 109.5
C27 C30 H30B 109.5
H30A C30 H30B 109.5
C27 C30 H30C 109.5
H30A C30 H30C 109.5
H30B C30 H30C 109.5
O14 C31 O13 125.5(6)
O14 C31 C32 116.3(6)
O13 C31 C32 118.2(6)
C31 C32 C35 112.5(6)
C31 C32 C33 107.4(6)
C35 C32 C33 112.4(7)
C31 C32 C34 107.3(6)
C35 C32 C34 110.4(7)
C33 C32 C34 106.6(7)
C32 C33 H33A 109.5
C32 C33 H33B 109.5
H33A C33 H33B 109.5
C32 C33 H33C 109.5
H33A C33 H33C 109.5
H33B C33 H33C 109.5
C32 C34 H34A 109.5
C32 C34 H34B 109.5
H34A C34 H34B 109.5
C32 C34 H34C 109.5
H34A C34 H34C 109.5
H34B C34 H34C 109.5
C32 C35 H35A 109.5
C32 C35 H35B 109.5
H35A C35 H35B 109.5
C32 C35 H35C 109.5
H35A C35 H35C 109.5
H35B C35 H35C 109.5
O16 C36 O15 125.4(6)
O16 C36 C37A 117.8(12)
O15 C36 C37A 116.9(12)
O16 C36 C37 118.6(7)
O15 C36 C37 116.0(7)
C37A C36 C37 0.9(14)
C39 C37 C40 109.1(10)
C39 C37 C38 109.5(10)
C40 C37 C38 111.2(9)
C39 C37 C36 105.9(9)
C40 C37 C36 111.0(9)
C38 C37 C36 109.9(9)
C36 C37A C39A 105(2)
C36 C37A C38A 112(2)
C39A C37A C38A 109.0(19)
C36 C37A C40A 108(2)
C39A C37A C40A 112(2)
C38A C37A C40A 111(2)
C37A C38A H38D 109.5
C37A C38A H38E 109.5
H38D C38A H38E 109.5
C37A C38A H38F 109.5
H38D C38A H38F 109.5
H38E C38A H38F 109.5
C37A C39A H39D 109.5
C37A C39A H39E 109.5
H39D C39A H39E 109.5
C37A C39A H39F 109.5
H39D C39A H39F 109.5
H39E C39A H39F 109.5
C37A C40A H40D 109.5
C37A C40A H40E 109.5
H40D C40A H40E 109.5
C37A C40A H40F 109.5
H40D C40A H40F 109.5
H40E C40A H40F 109.5
O17 C41 O18 125.8(6)
O17 C41 C42 117.8(6)
O18 C41 C42 116.4(6)
C43 C42 C45 111.9(6)
C43 C42 C41 105.4(6)
C45 C42 C41 109.8(5)
C43 C42 C44 109.6(7)
C45 C42 C44 109.0(6)
C41 C42 C44 111.1(6)
C42 C43 H43A 109.5
C42 C43 H43B 109.5
H43A C43 H43B 109.5
C42 C43 H43C 109.5
H43A C43 H43C 109.5
H43B C43 H43C 109.5
C42 C44 H44A 109.5
C42 C44 H44B 109.5
H44A C44 H44B 109.5
C42 C44 H44C 109.5
H44A C44 H44C 109.5
H44B C44 H44C 109.5
C42 C45 H45A 109.5
C42 C45 H45B 109.5
H45A C45 H45B 109.5
C42 C45 H45C 109.5
H45A C45 H45C 109.5
H45B C45 H45C 109.5
O19 C46 O20 125.6(6)
O19 C46 C47 118.1(7)
O20 C46 C47 116.3(7)
C46 C47 C50 110.2(6)
C46 C47 C48 105.7(6)
C50 C47 C48 111.3(7)
C46 C47 C49 110.0(6)
C50 C47 C49 109.8(7)
C48 C47 C49 109.8(7)
C47 C48 H48A 109.5
C47 C48 H48B 109.5
H48A C48 H48B 109.5
C47 C48 H48C 109.5
H48A C48 H48C 109.5
H48B C48 H48C 109.5
C47 C49 H49A 109.5
C47 C49 H49B 109.5
H49A C49 H49B 109.5
C47 C49 H49C 109.5
H49A C49 H49C 109.5
H49B C49 H49C 109.5
C47 C50 H50A 109.5
C47 C50 H50B 109.5
H50A C50 H50B 109.5
C47 C50 H50C 109.5
H50A C50 H50C 109.5
H50B C50 H50C 109.5
O22 C51 O21 124.8(6)
O22 C51 C52 118.3(9)
O21 C51 C52 116.4(9)
O22 C51 C52A 116.3(9)
O21 C51 C52A 118.3(8)
C52 C51 C52A 15.1(10)
C51 C52 C53 109.0(13)
C51 C52 C54 109.5(14)
C53 C52 C54 110.1(13)
C51 C52 C55 108.9(14)
C53 C52 C55 108.0(14)
C54 C52 C55 111.3(14)
C53A C52A C55A 111.9(15)
C53A C52A C54A 107.8(13)
C55A C52A C54A 106.6(14)
C53A C52A C51 104.3(13)
C55A C52A C51 117.8(15)
C54A C52A C51 108.1(13)
C52A C53A H53D 109.5
C52A C53A H53E 109.5
H53D C53A H53E 109.5
C52A C53A H53F 109.5
H53D C53A H53F 109.5
H53E C53A H53F 109.5
C52A C54A H54D 109.5
C52A C54A H54E 109.5
H54D C54A H54E 109.5
C52A C54A H54F 109.5
H54D C54A H54F 109.5
H54E C54A H54F 109.5
C52A C55A H55D 109.5
C52A C55A H55E 109.5
H55D C55A H55E 109.5
C52A C55A H55F 109.5
H55D C55A H55F 109.5
H55E C55A H55F 109.5
O24 C56 O23 125.8(7)
O24 C56 C57 113.3(8)
O23 C56 C57 120.0(8)
O24 C56 C57A 124.3(9)
O23 C56 C57A 107.3(9)
C57 C56 C57A 29.7(9)
C58 C57 C60 113.6(12)
C58 C57 C59 111.5(13)
C60 C57 C59 109.1(13)
C58 C57 C56 98.7(11)
C60 C57 C56 115.0(10)
C59 C57 C56 108.6(14)
C60A C57A C58A 108.9(16)
C60A C57A C59A 108.7(17)
C58A C57A C59A 108.1(17)
C60A C57A C56 109.7(15)
C58A C57A C56 119.4(15)
C59A C57A C56 102(2)
C57A C58A H58D 109.5
C57A C58A H58E 109.5
H58D C58A H58E 109.5
C57A C58A H58F 109.5
H58D C58A H58F 109.5
H58E C58A H58F 109.5
C57A C59A H59D 109.5
C57A C59A H59E 109.5
H59D C59A H59E 109.5
C57A C59A H59F 109.5
H59D C59A H59F 109.5
H59E C59A H59F 109.5
C57A C60A H60D 109.5
C57A C60A H60E 109.5
H60D C60A H60E 109.5
C57A C60A H60F 109.5
H60D C60A H60F 109.5
H60E C60A H60F 109.5
O25 C61 O26 124.8(6)
O25 C61 C62 113.6(8)
O26 C61 C62 121.5(8)
O25 C61 C62A 121.8(9)
O26 C61 C62A 112.8(8)
C62 C61 C62A 12.8(8)
C63 C62 C61 105.3(10)
C63 C62 C64 113.1(12)
C61 C62 C64 105.8(10)
C63 C62 C65 110.0(12)
C61 C62 C65 114.5(11)
C64 C62 C65 108.1(10)
C65A C62A C64A 108.0(14)
C65A C62A C63A 111.9(15)
C64A C62A C63A 109.8(14)
C65A C62A C61 105.6(13)
C64A C62A C61 115.6(14)
C63A C62A C61 105.9(13)
C62A C63A H63D 109.5
C62A C63A H63E 109.5
H63D C63A H63E 109.5
C62A C63A H63F 109.5
H63D C63A H63F 109.5
H63E C63A H63F 109.5
C62A C64A H64D 109.5
C62A C64A H64E 109.5
H64D C64A H64E 109.5
C62A C64A H64F 109.5
H64D C64A H64F 109.5
H64E C64A H64F 109.5
C62A C65A H65D 109.5
C62A C65A H65E 109.5
H65D C65A H65E 109.5
C62A C65A H65F 109.5
H65D C65A H65F 109.5
H65E C65A H65F 109.5
O28 C66 O27 125.3(6)
O28 C66 C67 116.9(6)
O27 C66 C67 117.8(6)
C70 C67 C66 112.2(6)
C70 C67 C69 111.8(7)
C66 C67 C69 109.9(6)
C70 C67 C68 108.7(7)
C66 C67 C68 106.4(6)
C69 C67 C68 107.5(7)
C67 C68 H68A 109.5
C67 C68 H68B 109.5
H68A C68 H68B 109.5
C67 C68 H68C 109.5
H68A C68 H68C 109.5
H68B C68 H68C 109.5
C67 C69 H69A 109.5
C67 C69 H69B 109.5
H69A C69 H69B 109.5
C67 C69 H69C 109.5
H69A C69 H69C 109.5
H69B C69 H69C 109.5
C67 C70 H70A 109.5
C67 C70 H70B 109.5
H70A C70 H70B 109.5
C67 C70 H70C 109.5
H70A C70 H70C 109.5
H70B C70 H70C 109.5
O29 C71 O30 125.5(6)
O29 C71 C72 118.0(6)
O30 C71 C72 116.4(7)
C73 C72 C71 107.2(6)
C73 C72 C75 112.7(7)
C71 C72 C75 111.0(6)
C73 C72 C74 108.8(7)
C71 C72 C74 108.7(6)
C75 C72 C74 108.2(6)
C72 C73 H73A 109.5
C72 C73 H73B 109.5
H73A C73 H73B 109.5
C72 C73 H73C 109.5
H73A C73 H73C 109.5
H73B C73 H73C 109.5
C72 C74 H74A 109.5
C72 C74 H74B 109.5
H74A C74 H74B 109.5
C72 C74 H74C 109.5
H74A C74 H74C 109.5
H74B C74 H74C 109.5
C72 C75 H75A 109.5
C72 C75 H75B 109.5
H75A C75 H75B 109.5
C72 C75 H75C 109.5
H75A C75 H75C 109.5
H75B C75 H75C 109.5
O32 C76 O31 125.9(6)
O32 C76 C77 118.0(6)
O31 C76 C77 115.9(6)
C80 C77 C76 111.9(6)
C80 C77 C79 110.1(6)
C76 C77 C79 109.5(6)
C80 C77 C78 110.9(7)
C76 C77 C78 106.2(6)
C79 C77 C78 108.0(7)
C77 C78 H78A 109.5
C77 C78 H78B 109.5
H78A C78 H78B 109.5
C77 C78 H78C 109.5
H78A C78 H78C 109.5
H78B C78 H78C 109.5
C77 C79 H79A 109.5
C77 C79 H79B 109.5
H79A C79 H79B 109.5
C77 C79 H79C 109.5
H79A C79 H79C 109.5
H79B C79 H79C 109.5
C77 C80 H80A 109.5
C77 C80 H80B 109.5
H80A C80 H80B 109.5
C77 C80 H80C 109.5
H80A C80 H80C 109.5
H80B C80 H80C 109.5
C93 N1 C90 122.1(12)
C93 N1 H1A 106.8
C90 N1 H1A 106.8
C93 N1 H1B 106.8
C90 N1 H1B 106.8
H1A N1 H1B 106.6
C91 C90 N1 118.8(12)
C91 C90 H90A 107.6
N1 C90 H90A 107.6
C91 C90 H90B 107.6
N1 C90 H90B 107.6
H90A C90 H90B 107.0
C90 C91 C92 115.2(12)
C90 C91 H91A 108.5
C92 C91 H91A 108.5
C90 C91 H91B 108.5
C92 C91 H91B 108.5
H91A C91 H91B 107.5
C94 C93 N1 119.9(14)
C94 C93 H93A 107.3
N1 C93 H93A 107.3
C94 C93 H93B 107.3
N1 C93 H93B 107.3
H93A C93 H93B 106.9
C93 C94 C95 117.2(13)
C93 C94 H94A 108.0
C95 C94 H94A 108.0
C93 C94 H94B 108.0
C95 C94 H94B 108.0
H94A C94 H94B 107.2
C93A N1A C90A 129(2)
C93A N1A H1A1 105.0
C90A N1A H1A1 105.0
C93A N1A H1A2 105.0
C90A N1A H1A2 105.0
H1A1 N1A H1A2 105.9
C91A C90A N1A 124(2)
C91A C90A H90C 106.3
N1A C90A H90C 106.3
C91A C90A H90D 106.3
N1A C90A H90D 106.3
H90C C90A H90D 106.4
C90A C91A C92A 117(2)
C90A C91A H91C 107.9
C92A C91A H91C 107.9
C90A C91A H91D 108.0
C92A C91A H91D 107.9
H91C C91A H91D 107.2
C91A C92A H92D 109.5
C91A C92A H92E 109.5
H92D C92A H92E 109.5
C91A C92A H92F 109.5
H92D C92A H92F 109.5
H92E C92A H92F 109.5
N1A C93A C94A 124(3)
N1A C93A H93C 106.3
C94A C93A H93C 106.3
N1A C93A H93D 106.3
C94A C93A H93D 106.3
H93C C93A H93D 106.4
C93A C94A C95A 121(3)
C93A C94A H94C 107.2
C95A C94A H94C 107.2
C93A C94A H94D 107.2
C95A C94A H94D 107.2
H94C C94A H94D 106.8
C94A C95A H95D 109.5
C94A C95A H95E 109.5
H95D C95A H95E 109.5
C94A C95A H95F 109.5
H95D C95A H95F 109.5
H95E C95A H95F 109.5
C101 C100 C105 120.0
C101 C100 H100 120.0
C105 C100 H100 120.0
C100 C101 C102 120.0
C100 C101 H101 120.0
C102 C101 H101 120.0
C103 C102 C101 120.0
C103 C102 H102 120.0
C101 C102 H102 120.0
C104 C103 C102 120.0
C104 C103 H103 120.0
C102 C103 H103 120.0
C103 C104 C105 120.0
C103 C104 H104 120.0
C105 C104 H104 120.0
C104 C105 C100 120.0
C104 C105 C106 120.4(7)
C100 C105 C106 119.5(7)
C105 C106 H10D 109.5
C105 C106 H10E 109.5
H10D C106 H10E 109.5
C105 C106 H10F 109.5
H10D C106 H10F 109.5
H10E C106 H10F 109.5

loop_
_geom_bond_atom_site_label_1
_geom_bond_atom_site_label_2
_geom_bond_distance
Ga1 F8 1.931(3)
Ga1 O32 1.948(4)
Ga1 O30 1.965(4)
Ga1 F1 1.965(3)
Ga1 O3 1.974(4)
Ga1 O1 1.974(4)
Ga2 F1 1.907(3)
Ga2 O2 1.938(4)
Ga2 F2 1.945(3)
Ga2 O4 1.950(4)
Ga2 O5 1.952(4)
Ga2 O7 1.961(4)
Ga3 F2 1.911(3)
Ga3 F3 1.918(3)
Ga3 O8 1.929(4)
Ga3 O11 1.948(4)
Ga3 O9 1.952(4)
Ga3 O6 1.958(4)
Ga4 F4 1.915(3)
Ga4 F3 1.935(3)
Ga4 O10 1.941(4)
Ga4 O15 1.941(4)
Ga4 O13 1.961(4)
Ga4 O12 1.967(4)
Ga5 F4 1.928(3)
Ga5 F5 1.938(3)
Ga5 O17 1.939(4)
Ga5 O19 1.940(4)
Ga5 O16 1.942(4)
Ga5 O14 1.954(4)
Ga6 F5 1.913(3)
Ga6 F6 1.933(3)
Ga6 O18 1.940(4)
Ga6 O23 1.942(4)
Ga6 O21 1.947(4)
Ga6 O20 1.967(4)
Ga7 F7 1.927(3)
Ga7 O27 1.945(4)
Ga7 F6 1.949(3)
Ga7 O24 1.953(5)
Ga7 O25 1.963(4)
Ga7 O22 1.970(4)
Ga8 F8 1.946(3)
Ga8 O26 1.951(4)
Ga8 F7 1.952(3)
Ga8 O31 1.962(4)
Ga8 O29 1.966(4)
Ga8 O28 1.976(4)
O1 C1 1.254(7)
O2 C1 1.259(7)
O3 C6 1.249(7)
O4 C6 1.265(7)
O5 C11 1.259(7)
O6 C11 1.264(7)
O7 C16 1.259(8)
O8 C16 1.265(8)
O9 C21 1.267(8)
O10 C21 1.267(8)
O11 C26 1.246(8)
O12 C26 1.265(8)
O13 C31 1.274(7)
O14 C31 1.253(7)
O15 C36 1.266(7)
O16 C36 1.256(7)
O17 C41 1.259(7)
O18 C41 1.280(7)
O19 C46 1.264(8)
O20 C46 1.266(8)
O21 C51 1.275(7)
O22 C51 1.244(7)
O23 C56 1.258(8)
O24 C56 1.248(8)
O25 C61 1.258(8)
O26 C61 1.266(8)
O27 C66 1.262(8)
O28 C66 1.260(7)
O29 C71 1.265(8)
O30 C71 1.267(8)
O31 C76 1.262(7)
O32 C76 1.254(7)
C1 C2 1.516(9)
C2 C4 1.492(8)
C2 C5 1.496(8)
C2 C3 1.539(8)
C3 H3A 0.9600
C3 H3B 0.9600
C3 H3C 0.9600
C4 H4A 0.9600
C4 H4B 0.9600
C4 H4C 0.9600
C5 H5A 0.9600
C5 H5B 0.9600
C5 H5C 0.9600
C6 C7 1.525(8)
C7 C8 1.517(7)
C7 C10 1.524(8)
C7 C9 1.534(8)
C8 H8A 0.9600
C8 H8B 0.9600
C8 H8C 0.9600
C9 H9A 0.9600
C9 H9B 0.9600
C9 H9C 0.9600
C10 H10A 0.9600
C10 H10B 0.9600
C10 H10C 0.9600
C11 C12A 1.51(3)
C11 C12 1.52(3)
C12 C13 1.509(12)
C12 C15 1.514(13)
C12 C14 1.556(12)
C13 H13A 0.9600
C13 H13B 0.9600
C13 H13C 0.9600
C14 H14A 0.9600
C14 H14B 0.9600
C14 H14C 0.9600
C15 H15A 0.9600
C15 H15B 0.9600
C15 H15C 0.9600
C12A C15A 1.509(12)
C12A C14A 1.526(12)
C12A C13A 1.530(12)
C13A H13D 0.9600
C13A H13E 0.9600
C13A H13F 0.9600
C14A H14D 0.9600
C14A H14E 0.9600
C14A H14F 0.9600
C15A H15D 0.9600
C15A H15E 0.9600
C15A H15F 0.9600
C16 C17A 1.50(2)
C16 C17 1.51(2)
C17 C18 1.505(13)
C17 C20 1.522(13)
C17 C19 1.529(13)
C18 H18A 0.9600
C18 H18B 0.9600
C18 H18C 0.9600
C19 H19A 0.9600
C19 H19B 0.9600
C19 H19C 0.9600
C20 H20A 0.9600
C20 H20B 0.9600
C20 H20C 0.9600
C17A C18A 1.508(13)
C17A C20A 1.509(13)
C17A C19A 1.519(13)
C18A H18D 0.9600
C18A H18E 0.9600
C18A H18F 0.9600
C19A H19D 0.9600
C19A H19E 0.9600
C19A H19F 0.9600
C20A H20D 0.9600
C20A H20E 0.9600
C20A H20F 0.9600
C21 C22 1.45(3)
C21 C22A 1.527(15)
C22 C24 1.511(14)
C22 C23 1.517(14)
C22 C25 1.519(14)
C23 H23A 0.9600
C23 H23B 0.9600
C23 H23C 0.9600
C24 H24A 0.9600
C24 H24B 0.9600
C24 H24C 0.9600
C25 H25A 0.9600
C25 H25B 0.9600
C25 H25C 0.9600
C22A C23A 1.510(11)
C22A C25A 1.514(11)
C22A C24A 1.526(10)
C23A H23D 0.9600
C23A H23E 0.9600
C23A H23F 0.9600
C24A H24D 0.9600
C24A H24E 0.9600
C24A H24F 0.9600
C25A H25D 0.9600
C25A H25E 0.9600
C25A H25F 0.9600
C26 C27 1.553(10)
C27 C28 1.507(9)
C27 C30 1.520(9)
C27 C29 1.527(9)
C28 H28A 0.9600
C28 H28B 0.9600
C28 H28C 0.9600
C29 H29A 0.9600
C29 H29B 0.9600
C29 H29C 0.9600
C30 H30A 0.9600
C30 H30B 0.9600
C30 H30C 0.9600
C31 C32 1.500(9)
C32 C35 1.510(8)
C32 C33 1.512(8)
C32 C34 1.548(8)
C33 H33A 0.9600
C33 H33B 0.9600
C33 H33C 0.9600
C34 H34A 0.9600
C34 H34B 0.9600
C34 H34C 0.9600
C35 H35A 0.9600
C35 H35B 0.9600
C35 H35C 0.9600
C36 C37A 1.48(4)
C36 C37 1.532(16)
C37 C39 1.503(10)
C37 C40 1.513(10)
C37 C38 1.525(10)
C38 H38A 0.9600
C38 H38B 0.9600
C38 H38C 0.9600
C39 H39A 0.9600
C39 H39B 0.9600
C39 H39C 0.9600
C40 H40A 0.9600
C40 H40B 0.9600
C40 H40C 0.9600
C37A C39A 1.512(14)
C37A C38A 1.515(14)
C37A C40A 1.518(14)
C38A H38D 0.9600
C38A H38E 0.9600
C38A H38F 0.9600
C39A H39D 0.9600
C39A H39E 0.9600
C39A H39F 0.9600
C40A H40D 0.9600
C40A H40E 0.9600
C40A H40F 0.9600
C41 C42 1.510(9)
C42 C43 1.505(8)
C42 C45 1.510(7)
C42 C44 1.540(8)
C43 H43A 0.9600
C43 H43B 0.9600
C43 H43C 0.9600
C44 H44A 0.9600
C44 H44B 0.9600
C44 H44C 0.9600
C45 H45A 0.9600
C45 H45B 0.9600
C45 H45C 0.9600
C46 C47 1.509(9)
C47 C50 1.513(8)
C47 C48 1.530(8)
C47 C49 1.536(9)
C48 H48A 0.9600
C48 H48B 0.9600
C48 H48C 0.9600
C49 H49A 0.9600
C49 H49B 0.9600
C49 H49C 0.9600
C50 H50A 0.9600
C50 H50B 0.9600
C50 H50C 0.9600
C51 C52 1.47(2)
C51 C52A 1.55(2)
C52 C53 1.514(12)
C52 C54 1.514(12)
C52 C55 1.528(12)
C53 H53A 0.9600
C53 H53B 0.9600
C53 H53C 0.9600
C54 H54A 0.9600
C54 H54B 0.9600
C54 H54C 0.9600
C55 H55A 0.9600
C55 H55B 0.9600
C55 H55C 0.9600
C52A C53A 1.515(12)
C52A C55A 1.520(12)
C52A C54A 1.535(12)
C53A H53D 0.9600
C53A H53E 0.9600
C53A H53F 0.9600
C54A H54D 0.9600
C54A H54E 0.9600
C54A H54F 0.9600
C55A H55D 0.9600
C55A H55E 0.9600
C55A H55F 0.9600
C56 C57 1.545(15)
C56 C57A 1.59(2)
C57 C58 1.497(12)
C57 C60 1.522(12)
C57 C59 1.536(12)
C58 H58A 0.9600
C58 H58B 0.9600
C58 H58C 0.9600
C59 H59A 0.9600
C59 H59B 0.9600
C59 H59C 0.9600
C60 H60A 0.9600
C60 H60B 0.9600
C60 H60C 0.9600
C57A C60A 1.502(13)
C57A C58A 1.524(13)
C57A C59A 1.536(14)
C58A H58D 0.9600
C58A H58E 0.9600
C58A H58F 0.9600
C59A H59D 0.9600
C59A H59E 0.9600
C59A H59F 0.9600
C60A H60D 0.9600
C60A H60E 0.9600
C60A H60F 0.9600
C61 C62 1.506(18)
C61 C62A 1.54(3)
C62 C63 1.501(11)
C62 C64 1.533(11)
C62 C65 1.538(12)
C63 H63A 0.9600
C63 H63B 0.9600
C63 H63C 0.9600
C64 H64A 0.9600
C64 H64B 0.9600
C64 H64C 0.9600
C65 H65A 0.9600
C65 H65B 0.9600
C65 H65C 0.9600
C62A C65A 1.519(13)
C62A C64A 1.524(13)
C62A C63A 1.527(13)
C63A H63D 0.9600
C63A H63E 0.9600
C63A H63F 0.9600
C64A H64D 0.9600
C64A H64E 0.9600
C64A H64F 0.9600
C65A H65D 0.9600
C65A H65E 0.9600
C65A H65F 0.9600
C66 C67 1.510(9)
C67 C70 1.489(8)
C67 C69 1.521(8)
C67 C68 1.530(9)
C68 H68A 0.9600
C68 H68B 0.9600
C68 H68C 0.9600
C69 H69A 0.9600
C69 H69B 0.9600
C69 H69C 0.9600
C70 H70A 0.9600
C70 H70B 0.9600
C70 H70C 0.9600
C71 C72 1.509(9)
C72 C73 1.500(8)
C72 C75 1.518(8)
C72 C74 1.545(9)
C73 H73A 0.9600
C73 H73B 0.9600
C73 H73C 0.9600
C74 H74A 0.9600
C74 H74B 0.9600
C74 H74C 0.9600
C75 H75A 0.9600
C75 H75B 0.9600
C75 H75C 0.9600
C76 C77 1.520(9)
C77 C80 1.495(8)
C77 C79 1.522(8)
C77 C78 1.532(8)
C78 H78A 0.9600
C78 H78B 0.9600
C78 H78C 0.9600
C79 H79A 0.9600
C79 H79B 0.9600
C79 H79C 0.9600
C80 H80A 0.9600
C80 H80B 0.9600
C80 H80C 0.9600
N1 C93 1.422(15)
N1 C90 1.463(12)
N1 H1A 0.9000
N1 H1B 0.9000
C90 C91 1.449(15)
C90 H90A 0.9700
C90 H90B 0.9700
C91 C92 1.488(14)
C91 H91A 0.9700
C91 H91B 0.9700
C92 H92A 0.9600
C92 H92B 0.9600
C92 H92C 0.9600
C93 C94 1.413(15)
C93 H93A 0.9700
C93 H93B 0.9700
C94 C95 1.488(17)
C94 H94A 0.9700
C94 H94B 0.9700
C95 H95A 0.9600
C95 H95B 0.9600
C95 H95C 0.9600
N1A C93A 1.376(19)
N1A C90A 1.440(18)
N1A H1A1 0.9000
N1A H1A2 0.9000
C90A C91A 1.43(2)
C90A H90C 0.9700
C90A H90D 0.9700
C91A C92A 1.49(2)
C91A H91C 0.9700
C91A H91D 0.9700
C92A H92D 0.9600
C92A H92E 0.9600
C92A H92F 0.9600
C93A C94A 1.40(2)
C93A H93C 0.9700
C93A H93D 0.9700
C94A C95A 1.48(2)
C94A H94C 0.9700
C94A H94D 0.9700
C95A H95D 0.9600
C95A H95E 0.9600
C95A H95F 0.9600
C100 C101 1.3900
C100 C105 1.3900
C100 H100 0.9300
C101 C102 1.3900
C101 H101 0.9300
C102 C103 1.3900
C102 H102 0.9300
C103 C104 1.3900
C103 H103 0.9300
C104 C105 1.3900
C104 H104 0.9300
C105 C106 1.544(12)
C106 H10D 0.9600
C106 H10E 0.9600
C106 H10F 0.9600

loop_
_geom_hbond_atom_site_label_D
_geom_hbond_atom_site_label_H
_geom_hbond_atom_site_label_A
_geom_hbond_distance_DH
_geom_hbond_distance_HA
_geom_hbond_distance_DA
_geom_hbond_angle_DHA
N1 H1B F1 0.90 2.01 2.879(10) 162.8
N1 H1B F2 0.90 2.62 3.214(10) 124.6
N1 H1A F7 0.90 2.03 2.906(10) 165.2
N1 H1A F8 0.90 2.33 2.814(10) 114.0
N1A H1A2 F6 0.90 2.16 3.00(2) 154.5
N1A H1A2 F5 0.90 2.19 2.852(19) 129.8
N1A H1A1 F4 0.90 2.09 2.90(2) 148.8
N1A H1A1 F3 0.90 2.40 3.14(2) 138.7

loop_
_geom_torsion_atom_site_label_1
_geom_torsion_atom_site_label_2
_geom_torsion_atom_site_label_3
_geom_torsion_atom_site_label_4
_geom_torsion
O2 Ga2 F1 Ga1 52.5(2)
F2 Ga2 F1 Ga1 -129.3(2)
O4 Ga2 F1 Ga1 -41.5(2)
O5 Ga2 F1 Ga1 142.2(2)
O7 Ga2 F1 Ga1 -32(19)
F8 Ga1 F1 Ga2 145.4(2)
O32 Ga1 F1 Ga2 165(4)
O30 Ga1 F1 Ga2 -121.2(2)
O3 Ga1 F1 Ga2 56.2(2)
O1 Ga1 F1 Ga2 -34.7(2)
F3 Ga3 F2 Ga2 127.7(2)
O8 Ga3 F2 Ga2 -52.2(2)
O11 Ga3 F2 Ga2 -142.3(2)
O9 Ga3 F2 Ga2 -10(8)
O6 Ga3 F2 Ga2 40.7(2)
F1 Ga2 F2 Ga3 -147.9(2)
O2 Ga2 F2 Ga3 -93(4)
O4 Ga2 F2 Ga3 119.9(2)
O5 Ga2 F2 Ga3 -58.5(2)
O7 Ga2 F2 Ga3 32.6(2)
F2 Ga3 F3 Ga4 146.9(2)
O8 Ga3 F3 Ga4 159(44)
O11 Ga3 F3 Ga4 57.5(2)
O9 Ga3 F3 Ga4 -34.0(2)
O6 Ga3 F3 Ga4 -121.2(2)
F4 Ga4 F3 Ga3 -126.2(2)
O10 Ga4 F3 Ga3 53.5(2)
O15 Ga4 F3 Ga3 1(21)
O13 Ga4 F3 Ga3 142.8(2)
O12 Ga4 F3 Ga3 -38.6(2)
F3 Ga4 F4 Ga5 -142.9(2)
O10 Ga4 F4 Ga5 -162(9)
O15 Ga4 F4 Ga5 37.5(2)
O13 Ga4 F4 Ga5 -54.8(2)
O12 Ga4 F4 Ga5 125.4(2)
F5 Ga5 F4 Ga4 124.4(2)
O17 Ga5 F4 Ga4 167(100)
O19 Ga5 F4 Ga4 -144.9(2)
O16 Ga5 F4 Ga4 -54.4(2)
O14 Ga5 F4 Ga4 37.0(2)
F6 Ga6 F5 Ga5 -127.0(2)
O18 Ga6 F5 Ga5 52.8(2)
O23 Ga6 F5 Ga5 7(4)
O21 Ga6 F5 Ga5 142.4(2)
O20 Ga6 F5 Ga5 -39.6(2)
F4 Ga5 F5 Ga6 145.4(2)
O17 Ga5 F5 Ga6 -34.6(2)
O19 Ga5 F5 Ga6 57.1(2)
O16 Ga5 F5 Ga6 165(2)
O14 Ga5 F5 Ga6 -121.9(2)
F5 Ga6 F6 Ga7 -146.84(19)
O18 Ga6 F6 Ga7 -158(8)
O23 Ga6 F6 Ga7 35.2(2)
O21 Ga6 F6 Ga7 -57.5(2)
O20 Ga6 F6 Ga7 121.7(2)
F7 Ga7 F6 Ga6 125.96(19)
O27 Ga7 F6 Ga6 -143.9(2)
O24 Ga7 F6 Ga6 -54.1(2)
O25 Ga7 F6 Ga6 -14(6)
O22 Ga7 F6 Ga6 38.2(2)
O27 Ga7 F7 Ga8 57.7(2)
F6 Ga7 F7 Ga8 146.50(19)
O24 Ga7 F7 Ga8 145(3)
O25 Ga7 F7 Ga8 -34.6(2)
O22 Ga7 F7 Ga8 -122.3(2)
F8 Ga8 F7 Ga7 -126.99(19)
O26 Ga8 F7 Ga7 52.7(2)
O31 Ga8 F7 Ga7 -94(48)
O29 Ga8 F7 Ga7 141.4(2)
O28 Ga8 F7 Ga7 -39.2(2)
O32 Ga1 F8 Ga8 -53.1(2)
O30 Ga1 F8 Ga8 38.2(2)
F1 Ga1 F8 Ga8 126.0(2)
O3 Ga1 F8 Ga8 -144.7(2)
O1 Ga1 F8 Ga8 124(5)
O26 Ga8 F8 Ga1 -150(4)
F7 Ga8 F8 Ga1 -142.9(2)
O31 Ga8 F8 Ga1 37.2(2)
O29 Ga8 F8 Ga1 -54.7(2)
O28 Ga8 F8 Ga1 125.6(2)
F8 Ga1 O1 C1 -6(5)
O32 Ga1 O1 C1 170.6(6)
O30 Ga1 O1 C1 79.4(6)
F1 Ga1 O1 C1 -8.5(6)
O3 Ga1 O1 C1 -97.8(6)
F1 Ga2 O2 C1 -45.7(5)
F2 Ga2 O2 C1 -101(4)
O4 Ga2 O2 C1 46.5(5)
O5 Ga2 O2 C1 -135.0(5)
O7 Ga2 O2 C1 133.7(5)
F8 Ga1 O3 C6 -129.0(5)
O32 Ga1 O3 C6 138.7(5)
O30 Ga1 O3 C6 1(3)
F1 Ga1 O3 C6 -43.6(5)
O1 Ga1 O3 C6 49.0(5)
F1 Ga2 O4 C6 -0.9(6)
O2 Ga2 O4 C6 -92.8(6)
F2 Ga2 O4 C6 86.0(6)
O5 Ga2 O4 C6 110(3)
O7 Ga2 O4 C6 179.2(6)
F1 Ga2 O5 C11 135.8(5)
O2 Ga2 O5 C11 -132.4(5)
F2 Ga2 O5 C11 48.8(5)
O4 Ga2 O5 C11 25(3)
O7 Ga2 O5 C11 -44.3(5)
F2 Ga3 O6 C11 5.0(6)
F3 Ga3 O6 C11 -82.6(6)
O8 Ga3 O6 C11 96.8(6)
O11 Ga3 O6 C11 -105(3)
O9 Ga3 O6 C11 -176.1(6)
F1 Ga2 O7 C16 -87(19)
O2 Ga2 O7 C16 -171.1(6)
F2 Ga2 O7 C16 10.7(6)
O4 Ga2 O7 C16 -77.0(6)
O5 Ga2 O7 C16 99.3(6)
F2 Ga3 O8 C16 49.2(5)
F3 Ga3 O8 C16 37(18)
O11 Ga3 O8 C16 138.7(5)
O9 Ga3 O8 C16 -129.8(6)
O6 Ga3 O8 C16 -42.6(6)
F2 Ga3 O9 C21 127(7)
F3 Ga3 O9 C21 -10.4(7)
O8 Ga3 O9 C21 169.4(7)
O11 Ga3 O9 C21 -100.5(7)
O6 Ga3 O9 C21 76.4(7)
F4 Ga4 O10 C21 -29(9)
F3 Ga4 O10 C21 -48.2(6)
O15 Ga4 O10 C21 131.4(6)
O13 Ga4 O10 C21 -136.3(6)
O12 Ga4 O10 C21 43.5(6)
F2 Ga3 O11 C26 -139.1(5)
F3 Ga3 O11 C26 -51.4(5)
O8 Ga3 O11 C26 129.2(5)
O9 Ga3 O11 C26 42.0(5)
O6 Ga3 O11 C26 -29(3)
F4 Ga4 O12 C26 83.8(6)
F3 Ga4 O12 C26 -3.9(6)
O10 Ga4 O12 C26 -95.1(6)
O15 Ga4 O12 C26 176.4(6)
O13 Ga4 O12 C26 76(7)
F4 Ga4 O13 C31 47.3(5)
F3 Ga4 O13 C31 135.1(5)
O10 Ga4 O13 C31 -133.7(5)
O15 Ga4 O13 C31 -45.2(5)
O12 Ga4 O13 C31 55(7)
F4 Ga5 O14 C31 6.2(6)
F5 Ga5 O14 C31 -79.4(6)
O17 Ga5 O14 C31 -173.7(6)
O19 Ga5 O14 C31 -108(5)
O16 Ga5 O14 C31 97.1(6)
F4 Ga4 O15 C36 4.6(6)
F3 Ga4 O15 C36 -122(21)
O10 Ga4 O15 C36 -175.0(6)
O13 Ga4 O15 C36 95.6(6)
O12 Ga4 O15 C36 -82.9(6)
F4 Ga5 O16 C36 46.0(5)
F5 Ga5 O16 C36 27(3)
O17 Ga5 O16 C36 -134.1(5)
O19 Ga5 O16 C36 134.3(5)
O14 Ga5 O16 C36 -46.6(5)
F4 Ga5 O17 C41 -49(100)
F5 Ga5 O17 C41 -6.4(6)
O19 Ga5 O17 C41 -97.1(6)
O16 Ga5 O17 C41 172.4(6)
O14 Ga5 O17 C41 81.0(6)
F5 Ga6 O18 C41 -49.9(5)
F6 Ga6 O18 C41 -39(8)
O23 Ga6 O18 C41 128.1(5)
O21 Ga6 O18 C41 -139.3(5)
O20 Ga6 O18 C41 41.6(5)
F4 Ga5 O19 C46 -133.6(5)
F5 Ga5 O19 C46 -47.9(5)
O17 Ga5 O19 C46 46.4(5)
O16 Ga5 O19 C46 135.7(5)
O14 Ga5 O19 C46 -19(5)
F5 Ga6 O20 C46 -2.2(6)
F6 Ga6 O20 C46 85.7(6)
O18 Ga6 O20 C46 -93.0(6)
O23 Ga6 O20 C46 179.9(6)
O21 Ga6 O20 C46 109(5)
F5 Ga6 O21 C51 140.0(5)
F6 Ga6 O21 C51 51.9(5)
O18 Ga6 O21 C51 -129.3(5)
O23 Ga6 O21 C51 -42.1(5)
O20 Ga6 O21 C51 29(5)
F7 Ga7 O22 C51 -82.7(7)
O27 Ga7 O22 C51 -82(5)
F6 Ga7 O22 C51 4.4(7)
O24 Ga7 O22 C51 94.2(7)
O25 Ga7 O22 C51 -176.9(7)
F5 Ga6 O23 C56 -123(3)
F6 Ga6 O23 C56 11.0(7)
O18 Ga6 O23 C56 -168.7(7)
O21 Ga6 O23 C56 101.8(7)
O20 Ga6 O23 C56 -76.1(7)
F7 Ga7 O24 C56 50(4)
O27 Ga7 O24 C56 136.9(7)
F6 Ga7 O24 C56 48.1(7)
O25 Ga7 O24 C56 -130.8(7)
O22 Ga7 O24 C56 -43.0(7)
F7 Ga7 O25 C61 -7.7(6)
O27 Ga7 O25 C61 -98.0(6)
F6 Ga7 O25 C61 132(5)
O24 Ga7 O25 C61 172.3(6)
O22 Ga7 O25 C61 79.9(6)
F8 Ga8 O26 C61 -41(4)
F7 Ga8 O26 C61 -48.6(5)
O31 Ga8 O26 C61 131.3(5)
O29 Ga8 O26 C61 -136.9(5)
O28 Ga8 O26 C61 42.8(5)
F7 Ga7 O27 C66 -51.6(5)
F6 Ga7 O27 C66 -138.7(5)
O24 Ga7 O27 C66 131.5(5)
O25 Ga7 O27 C66 42.6(5)
O22 Ga7 O27 C66 -53(5)
F8 Ga8 O28 C66 83.0(6)
O26 Ga8 O28 C66 -94.6(6)
F7 Ga8 O28 C66 -3.5(6)
O31 Ga8 O28 C66 176.2(6)
O29 Ga8 O28 C66 59(17)
F8 Ga8 O29 C71 47.2(5)
O26 Ga8 O29 C71 -135.2(5)
F7 Ga8 O29 C71 133.8(5)
O31 Ga8 O29 C71 -46.0(5)
O28 Ga8 O29 C71 71(17)
F8 Ga1 O30 C71 2.0(6)
O32 Ga1 O30 C71 94.4(6)
F1 Ga1 O30 C71 -83.3(6)
O3 Ga1 O30 C71 -128(3)
O1 Ga1 O30 C71 -176.0(6)
F8 Ga8 O31 C76 1.8(6)
O26 Ga8 O31 C76 -177.9(6)
F7 Ga8 O31 C76 -32(48)
O29 Ga8 O31 C76 93.4(6)
O28 Ga8 O31 C76 -86.0(6)
F8 Ga1 O32 C76 45.6(5)
O30 Ga1 O32 C76 -47.7(5)
F1 Ga1 O32 C76 26(4)
O3 Ga1 O32 C76 134.8(5)
O1 Ga1 O32 C76 -134.3(5)
Ga1 O1 C1 O2 20.7(10)
Ga1 O1 C1 C2 -162.8(4)
Ga2 O2 C1 O1 14.3(10)
Ga2 O2 C1 C2 -162.2(4)
O1 C1 C2 C4 147.7(7)
O2 C1 C2 C4 -35.5(8)
O1 C1 C2 C5 22.5(9)
O2 C1 C2 C5 -160.7(6)
O1 C1 C2 C3 -95.2(7)
O2 C1 C2 C3 81.6(7)
Ga1 O3 C6 O4 13.9(9)
Ga1 O3 C6 C7 -166.1(4)
Ga2 O4 C6 O3 16.0(10)
Ga2 O4 C6 C7 -164.0(4)
O3 C6 C7 C8 4.1(8)
O4 C6 C7 C8 -175.8(5)
O3 C6 C7 C10 126.2(6)
O4 C6 C7 C10 -53.8(7)
O3 C6 C7 C9 -115.7(6)
O4 C6 C7 C9 64.3(7)
Ga2 O5 C11 O6 -17.4(9)
Ga2 O5 C11 C12A 151.5(8)
Ga2 O5 C11 C12 164.5(8)
Ga3 O6 C11 O5 -18.3(10)
Ga3 O6 C11 C12A 173.0(8)
Ga3 O6 C11 C12 159.9(8)
O5 C11 C12 C13 -118.7(12)
O6 C11 C12 C13 63.1(15)
C12A C11 C12 C13 -38(7)
O5 C11 C12 C15 14.7(16)
O6 C11 C12 C15 -163.6(11)
C12A C11 C12 C15 96(8)
O5 C11 C12 C14 129.4(11)
O6 C11 C12 C14 -48.9(14)
C12A C11 C12 C14 -149(8)
O5 C11 C12A C15A 16.3(14)
O6 C11 C12A C15A -174.0(10)
C12 C11 C12A C15A -89(8)
O5 C11 C12A C14A 144.9(11)
O6 C11 C12A C14A -45.4(14)
C12 C11 C12A C14A 40(7)
O5 C11 C12A C13A -100.5(12)
O6 C11 C12A C13A 69.2(14)
C12 C11 C12A C13A 155(9)
Ga2 O7 C16 O8 -19.7(10)
Ga2 O7 C16 C17A 164.8(7)
Ga2 O7 C16 C17 159.0(7)
Ga3 O8 C16 O7 -18.9(10)
Ga3 O8 C16 C17A 156.3(7)
Ga3 O8 C16 C17 162.2(7)
O7 C16 C17 C18 -4.2(15)
O8 C16 C17 C18 174.7(10)
C17A C16 C17 C18 -50(7)
O7 C16 C17 C20 118.9(11)
O8 C16 C17 C20 -62.2(13)
C17A C16 C17 C20 74(7)
O7 C16 C17 C19 -124.3(10)
O8 C16 C17 C19 54.6(12)
C17A C16 C17 C19 -170(8)
O7 C16 C17A C18A -57.7(13)
O8 C16 C17A C18A 126.6(11)
C17 C16 C17A C18A 80(7)
O7 C16 C17A C20A 61.6(12)
O8 C16 C17A C20A -114.0(11)
C17 C16 C17A C20A -161(8)
O7 C16 C17A C19A 178.1(10)
O8 C16 C17A C19A 2.4(14)
C17 C16 C17A C19A -45(7)
Ga4 O10 C21 O9 17.1(11)
Ga4 O10 C21 C22 -149.0(13)
Ga4 O10 C21 C22A -167.6(6)
Ga3 O9 C21 O10 21.2(12)
Ga3 O9 C21 C22 -171.0(10)
Ga3 O9 C21 C22A -154.1(6)
O10 C21 C22 C24 -30(2)
O9 C21 C22 C24 162.5(16)
C22A C21 C22 C24 39(4)
O10 C21 C22 C23 91(2)
O9 C21 C22 C23 -76.6(18)
C22A C21 C22 C23 160(5)
O10 C21 C22 C25 -146.9(16)
O9 C21 C22 C25 45.1(19)
C22A C21 C22 C25 -78(4)
O10 C21 C22A C23A 133.0(9)
O9 C21 C22A C23A -51.3(11)
C22 C21 C22A C23A 12(3)
O10 C21 C22A C25A -109.4(9)
O9 C21 C22A C25A 66.3(11)
C22 C21 C22A C25A 130(4)
O10 C21 C22A C24A 12.3(13)
O9 C21 C22A C24A -172.0(9)
C22 C21 C22A C24A -108(4)
Ga3 O11 C26 O12 22.9(10)
Ga3 O11 C26 C27 -154.1(5)
Ga4 O12 C26 O11 12.9(11)
Ga4 O12 C26 C27 -170.0(4)
O11 C26 C27 C28 -14.5(10)
O12 C26 C27 C28 168.1(7)
O11 C26 C27 C30 105.0(8)
O12 C26 C27 C30 -72.3(9)
O11 C26 C27 C29 -136.4(7)
O12 C26 C27 C29 46.2(9)
Ga5 O14 C31 O13 -17.0(10)
Ga5 O14 C31 C32 164.9(4)
Ga4 O13 C31 O14 -17.7(9)
Ga4 O13 C31 C32 160.3(4)
O14 C31 C32 C35 179.8(7)
O13 C31 C32 C35 1.6(9)
O14 C31 C32 C33 55.7(8)
O13 C31 C32 C33 -122.5(7)
O14 C31 C32 C34 -58.6(8)
O13 C31 C32 C34 123.2(7)
Ga5 O16 C36 O15 -16.7(10)
Ga5 O16 C36 C37A 163.3(12)
Ga5 O16 C36 C37 163.4(5)
Ga4 O15 C36 O16 -16.5(10)
Ga4 O15 C36 C37A 163.4(12)
Ga4 O15 C36 C37 163.3(5)
O16 C36 C37 C39 96.4(10)
O15 C36 C37 C39 -83.4(10)
C37A C36 C37 C39 101(97)
O16 C36 C37 C40 -21.9(12)
O15 C36 C37 C40 158.2(9)
C37A C36 C37 C40 -17(96)
O16 C36 C37 C38 -145.3(9)
O15 C36 C37 C38 34.8(11)
C37A C36 C37 C38 -141(97)
O16 C36 C37A C39A 62(2)
O15 C36 C37A C39A -118.1(19)
C37 C36 C37A C39A -114(97)
O16 C36 C37A C38A 179.9(18)
O15 C36 C37A C38A 0(2)
C37 C36 C37A C38A 5(96)
O16 C36 C37A C40A -57(2)
O15 C36 C37A C40A 122.8(19)
C37 C36 C37A C40A 127(97)
Ga5 O17 C41 O18 14.2(10)
Ga5 O17 C41 C42 -165.7(4)
Ga6 O18 C41 O17 22.2(9)
Ga6 O18 C41 C42 -157.9(4)
O17 C41 C42 C43 -75.1(7)
O18 C41 C42 C43 105.0(7)
O17 C41 C42 C45 45.6(8)
O18 C41 C42 C45 -134.3(6)
O17 C41 C42 C44 166.3(6)
O18 C41 C42 C44 -13.7(8)
Ga5 O19 C46 O20 19.2(9)
Ga5 O19 C46 C47 -158.8(4)
Ga6 O20 C46 O19 13.7(10)
Ga6 O20 C46 C47 -168.3(4)
O19 C46 C47 C50 -133.1(7)
O20 C46 C47 C50 48.7(9)
O19 C46 C47 C48 106.5(8)
O20 C46 C47 C48 -71.7(8)
O19 C46 C47 C49 -12.0(8)
O20 C46 C47 C49 169.8(6)
Ga7 O22 C51 O21 -13.4(11)
Ga7 O22 C51 C52 174.9(8)
Ga7 O22 C51 C52A 158.1(8)
Ga6 O21 C51 O22 -23.1(10)
Ga6 O21 C51 C52 148.8(8)
Ga6 O21 C51 C52A 165.6(8)
O22 C51 C52 C53 69.6(14)
O21 C51 C52 C53 -102.9(12)
C52A C51 C52 C53 156(5)
O22 C51 C52 C54 -50.9(14)
O21 C51 C52 C54 136.7(11)
C52A C51 C52 C54 35(4)
O22 C51 C52 C55 -172.8(12)
O21 C51 C52 C55 14.8(15)
C52A C51 C52 C55 -86(5)
O22 C51 C52A C53A 55.2(14)
O21 C51 C52A C53A -132.8(11)
C52 C51 C52A C53A -46(4)
O22 C51 C52A C55A 179.9(13)
O21 C51 C52A C55A -8.1(17)
C52 C51 C52A C55A 79(5)
O22 C51 C52A C54A -59.4(13)
O21 C51 C52A C54A 112.6(11)
C52 C51 C52A C54A -161(5)
Ga7 O24 C56 O23 -14.7(14)
Ga7 O24 C56 C57 176.5(7)
Ga7 O24 C56 C57A 144.8(11)
Ga6 O23 C56 O24 -24.1(14)
Ga6 O23 C56 C57 144.0(8)
Ga6 O23 C56 C57A 173.5(9)
O24 C56 C57 C58 -88.2(11)
O23 C56 C57 C58 102.3(11)
C57A C56 C57 C58 30.8(16)
O24 C56 C57 C60 33.0(15)
O23 C56 C57 C60 -136.5(12)
C57A C56 C57 C60 152(3)
O24 C56 C57 C59 155.5(12)
O23 C56 C57 C59 -14.0(16)
C57A C56 C57 C59 -86(2)
O24 C56 C57A C60A 11(2)
O23 C56 C57A C60A 173.9(14)
C57 C56 C57A C60A -65.5(19)
O24 C56 C57A C58A -115.4(15)
O23 C56 C57A C58A 47.3(18)
C57 C56 C57A C58A 168(3)
O24 C56 C57A C59A 126.1(16)
O23 C56 C57A C59A -71.2(15)
C57 C56 C57A C59A 49(2)
Ga7 O25 C61 O26 17.8(10)
Ga7 O25 C61 C62 -159.6(6)
Ga7 O25 C61 C62A -170.7(7)
Ga8 O26 C61 O25 18.8(10)
Ga8 O26 C61 C62 -164.0(6)
Ga8 O26 C61 C62A -153.3(7)
O25 C61 C62 C63 -122.8(10)
O26 C61 C62 C63 59.7(12)
C62A C61 C62 C63 10(4)
O25 C61 C62 C64 117.1(9)
O26 C61 C62 C64 -60.4(11)
C62A C61 C62 C64 -111(4)
O25 C61 C62 C65 -1.9(12)
O26 C61 C62 C65 -179.3(8)
C62A C61 C62 C65 130(5)
O25 C61 C62A C65A 52.2(14)
O26 C61 C62A C65A -135.4(11)
C62 C61 C62A C65A -1(4)
O25 C61 C62A C64A 171.5(10)
O26 C61 C62A C64A -16.0(14)
C62 C61 C62A C64A 119(5)
O25 C61 C62A C63A -66.7(13)
O26 C61 C62A C63A 105.8(11)
C62 C61 C62A C63A -120(5)
Ga8 O28 C66 O27 13.4(10)
Ga8 O28 C66 C67 -170.2(4)
Ga7 O27 C66 O28 22.3(10)
Ga7 O27 C66 C67 -154.1(5)
O28 C66 C67 C70 20.9(10)
O27 C66 C67 C70 -162.4(7)
O28 C66 C67 C69 146.0(6)
O27 C66 C67 C69 -37.3(9)
O28 C66 C67 C68 -97.9(8)
O27 C66 C67 C68 78.8(8)
Ga8 O29 C71 O30 -18.8(9)
Ga8 O29 C71 C72 158.9(4)
Ga1 O30 C71 O29 -13.1(10)
Ga1 O30 C71 C72 169.2(4)
O29 C71 C72 C73 -107.5(8)
O30 C71 C72 C73 70.4(8)
O29 C71 C72 C75 16.0(9)
O30 C71 C72 C75 -166.1(6)
O29 C71 C72 C74 135.0(7)
O30 C71 C72 C74 -47.2(8)
Ga1 O32 C76 O31 -17.4(9)
Ga1 O32 C76 C77 159.3(4)
Ga8 O31 C76 O32 -13.3(10)
Ga8 O31 C76 C77 170.0(4)
O32 C76 C77 C80 12.6(9)
O31 C76 C77 C80 -170.4(6)
O32 C76 C77 C79 135.0(7)
O31 C76 C77 C79 -48.0(8)
O32 C76 C77 C78 -108.5(7)
O31 C76 C77 C78 68.4(8)
C93 N1 C90 C91 177.5(16)
N1 C90 C91 C92 179.4(16)
C90 N1 C93 C94 178.1(16)
N1 C93 C94 C95 178.4(17)
C93A N1A C90A C91A -178(4)
N1A C90A C91A C92A -171(4)
C90A N1A C93A C94A -170(4)
N1A C93A C94A C95A -180(4)
C105 C100 C101 C102 0.0
C100 C101 C102 C103 0.0
C101 C102 C103 C104 0.0
C102 C103 C104 C105 0.0
C103 C104 C105 C100 0.0
C103 C104 C105 C106 175.7(8)
C101 C100 C105 C104 0.0
C101 C100 C105 C106 -175.8(8)
